data_4509712
loop_
_publ_author_name
'Ling, Irene'
'Alias, Yatimah'
'Sobolev, Alexandre N.'
'Raston, Colin L.'

_publ_section_title
;
 Constructing Multicomponent Materials Containing Cavitands, and
 Phosphonium and Imidazolium Cations
;
_journal_issue 10
_journal_name_full 'Crystal Growth &amp; Design'
_journal_page_first 4497
_journal_paper_doi 10.1021/cg900710c
_journal_volume 9
_journal_year 2009
_chemical_formula_moiety '2(C28 H20 O16 S4), 2(C24 H20 P), C16 H20 N4, Gd, Na, 24(H2 O)'
_chemical_formula_sum 'C120 H148 Gd N4 Na O56 P2 S8'
_chemical_formula_weight 3041.08
_chemical_name_systematic
; 
 ? 
;
_space_group_IT_number 2
_symmetry_cell_setting triclinic
_symmetry_Int_Tables_number 2
_symmetry_space_group_name_Hall '-P 1'
_symmetry_space_group_name_H-M 'P -1'
_atom_sites_solution_hydrogens geom
_atom_sites_solution_primary direct
_atom_sites_solution_secondary difmap
_audit_creation_method SHELXL-97
_cell_angle_alpha 112.758(2)
_cell_angle_beta 90.418(1)
_cell_angle_gamma 104.350(1)
_cell_formula_units_Z 2
_cell_length_a 14.6966(2)
_cell_length_b 23.2019(4)
_cell_length_c 24.7174(4)
_cell_measurement_reflns_used 33827
_cell_measurement_temperature 100(2)
_cell_measurement_theta_max 24.9
_cell_measurement_theta_min 2.63
_cell_volume 7479.3(2)
_computing_cell_refinement
;
CrysAlis RED, Oxford Diffraction Ltd.,
Version 1.171.32.29 (release 10-06-2008 CrysAlis171 .NET)
(compiled Jun 10 2008,16:49:55)
;
_computing_data_collection
;
CrysAlis RED, Oxford Diffraction Ltd.,
Version 1.171.32.29 (release 10-06-2008 CrysAlis171 .NET)
(compiled Jun 10 2008,16:49:55)
;
_computing_data_reduction
;
CrysAlis RED, Oxford Diffraction Ltd.,
Version 1.171.32.29 (release 10-06-2008 CrysAlis171 .NET)
(compiled Jun 10 2008,16:49:55)
;
_computing_molecular_graphics 'X-Seed 2.0 (Barbour, 2001)'
_computing_publication_material 'SHELXL-97 (Sheldrick, 2008)'
_computing_structure_refinement 'SHELXL-97 (Sheldrick, 2008)'
_computing_structure_solution 'SHELXS-97 (Sheldrick, 2008)'
_diffrn_ambient_temperature 100(2)
_diffrn_detector_area_resol_mean 16.0009
_diffrn_measured_fraction_theta_full 0.998
_diffrn_measured_fraction_theta_max 0.998
_diffrn_measurement_device_type 'Oxford Diffraction Xcalibur-S, Sapphire CCD'
_diffrn_measurement_method '\w scans'
_diffrn_radiation_monochromator graphite
_diffrn_radiation_source 'normal-focus sealed tube'
_diffrn_radiation_type MoK\a
_diffrn_radiation_wavelength 0.71073
_diffrn_reflns_av_R_equivalents 0.0544
_diffrn_reflns_av_sigmaI/netI 0.0743
_diffrn_reflns_limit_h_max 17
_diffrn_reflns_limit_h_min -17
_diffrn_reflns_limit_k_max 27
_diffrn_reflns_limit_k_min -27
_diffrn_reflns_limit_l_max 29
_diffrn_reflns_limit_l_min -29
_diffrn_reflns_number 117862
_diffrn_reflns_theta_full 25.00
_diffrn_reflns_theta_max 25.00
_diffrn_reflns_theta_min 2.63
_exptl_absorpt_coefficient_mu 0.665
_exptl_absorpt_correction_T_max 1.00000
_exptl_absorpt_correction_T_min 0.93376
_exptl_absorpt_correction_type multi-scan
_exptl_absorpt_process_details
;
CrysAlis RED, Oxford Diffraction Ltd.,
Version 1.171.32.29 (release 10-06-2008 CrysAlis171 .NET)
(compiled Jun 10 2008,16:49:55)
Empirical absorption correction using spherical harmonics,
 implemented in SCALE3 ABSPACK scaling algorithm.
;
_exptl_crystal_colour colorless
_exptl_crystal_density_diffrn 1.350
_exptl_crystal_density_meas ?
_exptl_crystal_description prism
_exptl_crystal_F_000 3154
_exptl_crystal_size_max 0.44
_exptl_crystal_size_mid 0.32
_exptl_crystal_size_min 0.26
_refine_diff_density_max 7.059
_refine_diff_density_min -1.793
_refine_diff_density_rms 0.230
_refine_ls_extinction_method none
_refine_ls_goodness_of_fit_ref 1.069
_refine_ls_hydrogen_treatment constr
_refine_ls_matrix_type full
_refine_ls_number_parameters 1610
_refine_ls_number_reflns 26324
_refine_ls_number_restraints 260
_refine_ls_restrained_S_all 1.079
_refine_ls_R_factor_all 0.1926
_refine_ls_R_factor_gt 0.1500
_refine_ls_shift/su_max 0.007
_refine_ls_shift/su_mean 0.000
_refine_ls_structure_factor_coef Fsqd
_refine_ls_weighting_details 'calc w=1/[\s^2^(Fo^2^)+(0.1800P)^2^+120.0000P] where P=(Fo^2^+2Fc^2^)/3'
_refine_ls_weighting_scheme calc
_refine_ls_wR_factor_gt 0.3651
_refine_ls_wR_factor_ref 0.3943
_reflns_number_gt 17881
_reflns_number_total 26324
_reflns_threshold_expression >2sigma(I)
_cod_data_source_file cg900710csup1.cif
_cod_data_source_block 141108k
_cod_depositor_comments
;
The following automatic conversions were performed:

'_exptl_crystal_density_meas' value 'not measured' was changed to '?'
- the value is perceived as not measured.

Automatic conversion script
Id: cif_fix_values 3008 2015-01-20 13:52:24Z robertas 
;
_cod_database_code 4509712

loop_
_symmetry_equiv_pos_as_xyz
'x, y, z'
'-x, -y, -z'

loop_
_atom_site_label
_atom_site_type_symbol
_atom_site_fract_x
_atom_site_fract_y
_atom_site_fract_z
_atom_site_U_iso_or_equiv
_atom_site_adp_type
_atom_site_occupancy
_atom_site_symmetry_multiplicity
_atom_site_calc_flag
_atom_site_refinement_flags
_atom_site_disorder_assembly
_atom_site_disorder_group
Gd1 Gd 0.13072(5) 0.67709(3) 0.57885(3) 0.0481(2) Uani 1 1 d D . .
O01W O 0.2691(7) 0.7316(4) 0.5478(4) 0.051(2) Uani 1 1 d . . .
O02W O 0.2220(9) 0.6022(6) 0.5700(6) 0.092(4) Uani 1 1 d . . .
O03W O 0.2422(8) 0.7234(7) 0.6626(5) 0.130(6) Uani 1 1 d DU . .
O04W O 0.1344(10) 0.7906(6) 0.6086(7) 0.101(5) Uani 1 1 d . . .
O05W O 0.1283(8) 0.6207(5) 0.4754(4) 0.072(3) Uani 1 1 d . . .
O06W O 0.0194(7) 0.5748(4) 0.5525(5) 0.059(3) Uani 1 1 d . . .
O07W O 0.0349(8) 0.7006(7) 0.6590(5) 0.077(3) Uani 1 1 d . . .
O08W O -0.0067(11) 0.6841(6) 0.5324(7) 0.105(5) Uani 1 1 d . . .
O09W O 0.150(3) 0.627(2) 0.651(2) 0.165(16) Uiso 0.50 1 d P . .
O1A O 0.5947(5) 0.8203(4) 0.3289(3) 0.0320(17) Uani 1 1 d . . .
C11A C 0.5292(7) 0.7790(5) 0.3459(4) 0.027(2) Uani 1 1 d . . .
C12A C 0.4518(8) 0.7946(5) 0.3741(4) 0.026(2) Uani 1 1 d . . .
C13A C 0.3917(8) 0.7485(5) 0.3904(5) 0.030(2) Uani 1 1 d . . .
H13A H 0.3372 0.7577 0.4085 0.035 Uiso 1 1 calc R . .
C14A C 0.4101(8) 0.6904(5) 0.3805(4) 0.031(2) Uani 1 1 d . . .
C15A C 0.4900(9) 0.6750(5) 0.3531(5) 0.034(3) Uani 1 1 d . . .
H15A H 0.5035 0.6351 0.3469 0.041 Uiso 1 1 calc R . .
C16A C 0.5480(8) 0.7202(5) 0.3355(4) 0.030(2) Uani 1 1 d . . .
S1A S 0.3397(2) 0.63743(13) 0.40917(13) 0.0346(7) Uani 1 1 d . . .
O11A O 0.3551(6) 0.5742(4) 0.3780(4) 0.046(2) Uani 1 1 d . . .
O12A O 0.3750(6) 0.6650(4) 0.4722(3) 0.0365(18) Uani 1 1 d . . .
O13A O 0.2441(6) 0.6400(4) 0.3998(4) 0.043(2) Uani 1 1 d . . .
C1A C 0.4327(8) 0.8605(5) 0.3941(5) 0.030(2) Uani 1 1 d . . .
H1AA H 0.3643 0.8548 0.3856 0.035 Uiso 1 1 calc R . .
H1AB H 0.4676 0.8847 0.3718 0.035 Uiso 1 1 calc R . .
O2A O 0.6155(5) 0.9373(4) 0.4384(3) 0.0336(18) Uani 1 1 d . . .
C21A C 0.5567(7) 0.9363(5) 0.4799(5) 0.028(2) Uani 1 1 d . . .
C22A C 0.5866(7) 0.9705(5) 0.5419(5) 0.032(3) Uani 1 1 d . . .
C23A C 0.5219(8) 0.9654(5) 0.5802(5) 0.034(3) Uani 1 1 d . . .
H23A H 0.5406 0.9882 0.6215 0.041 Uiso 1 1 calc R . .
C24A C 0.4291(7) 0.9278(4) 0.5604(4) 0.029(2) Uani 1 1 d D A .
C25A C 0.3998(7) 0.8960(5) 0.5003(5) 0.026(2) Uani 1 1 d . . .
H25A H 0.3356 0.8720 0.4868 0.032 Uiso 1 1 calc R . .
C26A C 0.4632(8) 0.8993(5) 0.4599(5) 0.028(2) Uani 1 1 d . . .
S2A S 0.3516(2) 0.91588(16) 0.61180(13) 0.0486(9) Uani 1 1 d D . .
O21A O 0.3754(9) 0.9731(5) 0.6651(4) 0.0499(19) Uiso 0.678(18) 1 d PD A 1
O22A O 0.2565(6) 0.8962(7) 0.5853(5) 0.0499(19) Uiso 0.678(18) 1 d PD A 1
O23A O 0.3721(10) 0.8610(5) 0.6222(5) 0.0499(19) Uiso 0.678(18) 1 d PD A 1
O24A O 0.3336(17) 0.8501(6) 0.6049(9) 0.0499(19) Uiso 0.322(18) 1 d PD A 2
O25A O 0.3976(12) 0.9622(10) 0.6696(4) 0.0499(19) Uiso 0.322(18) 1 d PD A 2
O26A O 0.2669(10) 0.9314(14) 0.5970(9) 0.0499(19) Uiso 0.322(18) 1 d PD A 2
C2A C 0.6887(8) 1.0080(5) 0.5644(6) 0.040(3) Uani 1 1 d . . .
H2AA H 0.7161 1.0276 0.5369 0.048 Uiso 1 1 calc R . .
H2AB H 0.6924 1.0435 0.6036 0.048 Uiso 1 1 calc R . .
O3A O 0.8020(5) 0.9531(4) 0.4775(4) 0.0359(18) Uani 1 1 d . . .
C31A C 0.7949(7) 0.9331(5) 0.5232(5) 0.033(3) Uani 1 1 d . . .
C32A C 0.8372(8) 0.8861(6) 0.5245(6) 0.039(3) Uani 1 1 d . . .
C33A C 0.8289(10) 0.8687(7) 0.5728(6) 0.049(3) Uani 1 1 d . . .
H33A H 0.8557 0.8358 0.5738 0.058 Uiso 1 1 calc R . .
C34A C 0.7812(9) 0.8996(6) 0.6196(5) 0.047(3) Uani 1 1 d D B .
C35A C 0.7389(8) 0.9447(6) 0.6169(5) 0.039(3) Uani 1 1 d . . .
H35A H 0.7051 0.9642 0.6485 0.047 Uiso 1 1 calc R . .
C36A C 0.7438(8) 0.9632(5) 0.5691(6) 0.037(3) Uani 1 1 d . . .
S3A S 0.7732(4) 0.8776(2) 0.68063(19) 0.0738(13) Uani 1 1 d D . .
O31A O 0.7792(16) 0.8144(7) 0.6605(8) 0.101(4) Uiso 0.498(13) 1 d PD B 1
O32A O 0.8486(13) 0.9229(9) 0.7228(7) 0.101(4) Uiso 0.498(13) 1 d PD B 1
O33A O 0.6857(11) 0.8852(11) 0.7004(8) 0.101(4) Uiso 0.498(13) 1 d PD B 1
O34A O 0.7838(16) 0.9341(8) 0.7307(6) 0.101(4) Uiso 0.502(13) 1 d PD B 2
O35A O 0.6848(11) 0.8326(9) 0.6704(8) 0.101(4) Uiso 0.502(13) 1 d PD B 2
O36A O 0.8471(13) 0.8483(10) 0.6790(8) 0.101(4) Uiso 0.502(13) 1 d PD B 2
C3A C 0.8928(8) 0.8526(6) 0.4758(6) 0.039(3) Uani 1 1 d . . .
H3AA H 0.9130 0.8798 0.4532 0.046 Uiso 1 1 calc R . .
H3AB H 0.9505 0.8496 0.4942 0.046 Uiso 1 1 calc R . .
O4A O 0.7543(6) 0.8327(4) 0.3894(3) 0.0349(18) Uani 1 1 d . . .
C41A C 0.7671(8) 0.7764(6) 0.3909(5) 0.033(3) Uani 1 1 d . . .
C42A C 0.7135(9) 0.7150(6) 0.3513(5) 0.037(3) Uani 1 1 d . . .
C43A C 0.7331(10) 0.6617(6) 0.3570(5) 0.040(3) Uani 1 1 d . . .
H43A H 0.6973 0.6192 0.3315 0.048 Uiso 1 1 calc R . .
C44A C 0.8008(10) 0.6686(6) 0.3973(5) 0.040(3) Uani 1 1 d . . .
C45A C 0.8538(9) 0.7291(6) 0.4356(5) 0.039(3) Uani 1 1 d . . .
H45A H 0.9015 0.7329 0.4639 0.046 Uiso 1 1 calc R . .
C46A C 0.8375(9) 0.7848(6) 0.4330(5) 0.035(3) Uani 1 1 d . . .
S4A S 0.8166(3) 0.59700(17) 0.40369(15) 0.0510(9) Uani 1 1 d . . .
O41A O 0.7701(7) 0.5428(5) 0.3527(4) 0.056(2) Uiso 1 1 d . . .
O42A O 0.9120(9) 0.6082(6) 0.4106(5) 0.078(3) Uiso 1 1 d . . .
O43A O 0.7782(8) 0.5971(6) 0.4575(5) 0.073(3) Uiso 1 1 d . . .
C4A C 0.6355(9) 0.7049(5) 0.3067(5) 0.034(3) Uani 1 1 d . . .
H4AA H 0.6185 0.6592 0.2775 0.041 Uiso 1 1 calc R . .
H4AB H 0.6578 0.7331 0.2853 0.041 Uiso 1 1 calc R . .
O1B O 0.6685(7) 0.4804(5) 0.0905(4) 0.053(2) Uani 1 1 d . . .
C11B C 0.6377(8) 0.4346(6) 0.1132(5) 0.040(3) Uani 1 1 d . . .
C12B C 0.6850(9) 0.4376(6) 0.1623(5) 0.042(3) Uani 1 1 d . . .
C13B C 0.6503(9) 0.3926(7) 0.1853(5) 0.046(3) Uani 1 1 d . . .
H13B H 0.6828 0.3951 0.2199 0.055 Uiso 1 1 calc R . .
C14B C 0.5690(9) 0.3440(7) 0.1590(6) 0.052(3) Uani 1 1 d D C .
C15B C 0.5211(9) 0.3403(8) 0.1084(7) 0.057(4) Uani 1 1 d . . .
H15B H 0.4644 0.3068 0.0904 0.068 Uiso 1 1 calc R . .
C16B C 0.5544(9) 0.3839(7) 0.0847(5) 0.041(3) Uani 1 1 d . . .
S1B S 0.5278(4) 0.2847(3) 0.1873(2) 0.0988(18) Uani 1 1 d D . .
O11B O 0.4292(10) 0.2792(12) 0.1919(12) 0.112(4) Uiso 0.55(2) 1 d PD C 1
O12B O 0.5426(19) 0.2259(7) 0.1480(9) 0.112(4) Uiso 0.55(2) 1 d PD C 1
O13B O 0.5777(16) 0.3077(10) 0.2443(7) 0.112(4) Uiso 0.55(2) 1 d PD C 1
O14B O 0.4359(13) 0.2484(12) 0.1593(12) 0.112(4) Uiso 0.45(2) 1 d PD C 2
O15B O 0.5918(17) 0.2446(11) 0.1734(13) 0.112(4) Uiso 0.45(2) 1 d PD C 2
O16B O 0.531(2) 0.3169(9) 0.2493(6) 0.112(4) Uiso 0.45(2) 1 d PD C 2
C1B C 0.7779(9) 0.4897(7) 0.1906(5) 0.048(3) Uani 1 1 d . . .
H1BA H 0.7824 0.5254 0.1774 0.057 Uiso 1 1 calc R . .
H1BB H 0.7782 0.5078 0.2341 0.057 Uiso 1 1 calc R . .
O2B O 0.8580(6) 0.4787(5) 0.0862(3) 0.050(2) Uani 1 1 d . . .
C21B C 0.8973(9) 0.4573(6) 0.1207(5) 0.042(3) Uani 1 1 d . . .
C22B C 0.9741(8) 0.4299(7) 0.1049(5) 0.046(3) Uani 1 1 d . . .
C23B C 1.0154(8) 0.4113(7) 0.1428(5) 0.047(3) Uani 1 1 d . . .
H23B H 1.0680 0.3939 0.1325 0.056 Uiso 1 1 calc R . .
C24B C 0.9812(9) 0.4176(7) 0.1957(5) 0.053(4) Uani 1 1 d . . .
C25B C 0.9055(9) 0.4430(7) 0.2113(5) 0.051(4) Uani 1 1 d . . .
H25B H 0.8821 0.4462 0.2478 0.062 Uiso 1 1 calc R . .
C26B C 0.8626(9) 0.4640(7) 0.1752(5) 0.044(3) Uani 1 1 d . . .
S2B S 1.0344(3) 0.3913(2) 0.24348(17) 0.0643(11) Uani 1 1 d . . .
O21B O 1.1074(8) 0.3658(7) 0.2149(5) 0.079(3) Uani 1 1 d . . .
O22B O 1.0748(10) 0.4491(7) 0.2978(5) 0.095(4) Uani 1 1 d . . .
O23B O 0.9603(9) 0.3443(9) 0.2534(7) 0.111(6) Uani 1 1 d . . .
C2B C 1.0114(8) 0.4225(7) 0.0450(5) 0.045(3) Uani 1 1 d . . .
H2BA H 1.0058 0.4591 0.0353 0.054 Uiso 1 1 calc R . .
H2BB H 1.0790 0.4232 0.0474 0.054 Uiso 1 1 calc R . .
O3B O 0.8473(6) 0.4099(4) -0.0248(3) 0.043(2) Uani 1 1 d . . .
C31B C 0.8736(8) 0.3560(6) -0.0350(5) 0.037(3) Uani 1 1 d . . .
C32B C 0.8192(8) 0.2961(6) -0.0784(5) 0.034(3) Uani 1 1 d . . .
C33B C 0.8474(9) 0.2411(7) -0.0872(5) 0.044(3) Uani 1 1 d . . .
H33B H 0.8105 0.2003 -0.1153 0.053 Uiso 1 1 calc R . .
C34B C 0.9277(9) 0.2435(7) -0.0565(6) 0.051(3) Uani 1 1 d D D .
C35B C 0.9795(8) 0.3023(7) -0.0136(6) 0.046(3) Uani 1 1 d . . .
H35B H 1.0335 0.3038 0.0087 0.055 Uiso 1 1 calc R . .
C36B C 0.9542(8) 0.3585(7) -0.0028(5) 0.042(3) Uani 1 1 d . . .
S3B S 0.9657(3) 0.1729(2) -0.0705(2) 0.0807(14) Uani 1 1 d D . .
O31B O 1.0310(11) 0.1869(8) -0.0227(7) 0.105(4) Uiso 0.669(13) 1 d PD D 1
O32B O 0.8830(10) 0.1230(7) -0.0768(8) 0.105(4) Uiso 0.669(13) 1 d PD D 1
O33B O 1.0066(12) 0.1603(8) -0.1245(6) 0.105(4) Uiso 0.669(13) 1 d PD D 1
O34B O 0.9053(17) 0.1223(8) -0.1184(10) 0.105(4) Uiso 0.331(13) 1 d PD D 2
O35B O 1.0608(11) 0.1880(10) -0.0821(14) 0.105(4) Uiso 0.331(13) 1 d PD D 2
O36B O 0.959(2) 0.1624(12) -0.0175(8) 0.105(4) Uiso 0.331(13) 1 d PD D 2
C3B C 0.7363(9) 0.2931(6) -0.1163(5) 0.039(3) Uani 1 1 d . . .
H3BA H 0.7314 0.2575 -0.1556 0.047 Uiso 1 1 calc R . .
H3BB H 0.7492 0.3342 -0.1221 0.047 Uiso 1 1 calc R . .
O4B O 0.6762(6) 0.3935(4) -0.0231(4) 0.0391(19) Uani 1 1 d . . .
C41B C 0.6174(8) 0.3334(6) -0.0465(5) 0.037(3) Uani 1 1 d . . .
C42B C 0.5290(9) 0.3224(7) -0.0244(5) 0.042(3) Uani 1 1 d . . .
C43B C 0.4653(9) 0.2622(7) -0.0503(6) 0.049(3) Uani 1 1 d . . .
H43B H 0.4051 0.2546 -0.0367 0.059 Uiso 1 1 calc R . .
C44B C 0.4887(9) 0.2120(7) -0.0964(5) 0.053(4) Uani 1 1 d D E .
C45B C 0.5768(9) 0.2218(6) -0.1159(5) 0.041(3) Uani 1 1 d . . .
H45B H 0.5931 0.1865 -0.1455 0.050 Uiso 1 1 calc R . .
C46B C 0.6424(9) 0.2827(6) -0.0927(5) 0.037(3) Uani 1 1 d . . .
S4B S 0.4056(3) 0.1357(2) -0.13191(18) 0.0769(13) Uani 1 1 d D . .
O41B O 0.4584(11) 0.0904(6) -0.1488(8) 0.095(3) Uiso 0.682(15) 1 d PD E 1
O42B O 0.3459(11) 0.1278(8) -0.0913(6) 0.095(3) Uiso 0.682(15) 1 d PD E 1
O43B O 0.3609(11) 0.1372(7) -0.1807(6) 0.095(3) Uiso 0.682(15) 1 d PD E 1
O44B O 0.4447(16) 0.1003(9) -0.1802(10) 0.095(3) Uiso 0.318(15) 1 d PD E 2
O45B O 0.392(2) 0.1081(10) -0.0909(9) 0.095(3) Uiso 0.318(15) 1 d PD E 2
O46B O 0.3239(12) 0.1478(9) -0.1482(14) 0.095(3) Uiso 0.318(15) 1 d PD E 2
C4B C 0.5051(10) 0.3764(8) 0.0259(6) 0.059(4) Uani 1 1 d . . .
H4BA H 0.4358 0.3665 0.0269 0.071 Uiso 1 1 calc R . .
H4BB H 0.5265 0.4175 0.0204 0.071 Uiso 1 1 calc R . .
P1 P 1.0420(2) 0.83314(17) 0.30067(13) 0.0364(7) Uani 1 1 d . . .
C111 C 0.9692(8) 0.8894(7) 0.3174(5) 0.039(3) Uani 1 1 d . . .
C112 C 0.8794(9) 0.8676(8) 0.2895(7) 0.054(4) Uani 1 1 d . . .
H112 H 0.8552 0.8239 0.2619 0.064 Uiso 1 1 calc R . .
C113 C 0.8240(10) 0.9110(10) 0.3024(9) 0.068(5) Uani 1 1 d . . .
H113 H 0.7624 0.8970 0.2819 0.082 Uiso 1 1 calc R . .
C114 C 0.8546(12) 0.9701(12) 0.3417(8) 0.073(5) Uani 1 1 d . . .
H114 H 0.8133 0.9975 0.3517 0.087 Uiso 1 1 calc R . .
C115 C 0.9501(13) 0.9949(9) 0.3704(7) 0.072(5) Uani 1 1 d . . .
H115 H 0.9741 1.0388 0.3976 0.086 Uiso 1 1 calc R . .
C116 C 1.0044(10) 0.9525(9) 0.3569(7) 0.064(4) Uani 1 1 d . . .
H116 H 1.0677 0.9669 0.3751 0.077 Uiso 1 1 calc R . .
C121 C 0.9751(8) 0.7572(6) 0.2458(5) 0.039(3) Uani 1 1 d . . .
C122 C 0.8997(9) 0.7190(7) 0.2611(6) 0.053(4) Uani 1 1 d . . .
H122 H 0.8861 0.7329 0.3010 0.064 Uiso 1 1 calc R . .
C123 C 0.8443(9) 0.6610(7) 0.2190(6) 0.049(3) Uani 1 1 d . . .
H123 H 0.7909 0.6363 0.2293 0.058 Uiso 1 1 calc R . .
C124 C 0.8675(8) 0.6393(6) 0.1614(5) 0.042(3) Uani 1 1 d . . .
H124 H 0.8312 0.5989 0.1325 0.050 Uiso 1 1 calc R . .
C125 C 0.9439(9) 0.6768(7) 0.1460(5) 0.049(3) Uani 1 1 d . . .
H125 H 0.9593 0.6618 0.1065 0.059 Uiso 1 1 calc R . .
C126 C 0.9980(8) 0.7360(7) 0.1880(5) 0.043(3) Uani 1 1 d . . .
H126 H 1.0498 0.7616 0.1774 0.051 Uiso 1 1 calc R . .
C131 C 1.1503(7) 0.8638(6) 0.2751(5) 0.036(3) Uani 1 1 d . . .
C132 C 1.1532(9) 0.9061(6) 0.2485(6) 0.048(3) Uani 1 1 d . . .
H132 H 1.0986 0.9193 0.2436 0.057 Uiso 1 1 calc R . .
C133 C 1.2382(11) 0.9299(7) 0.2285(7) 0.068(5) Uani 1 1 d . . .
H133 H 1.2411 0.9590 0.2096 0.081 Uiso 1 1 calc R . .
C134 C 1.3162(10) 0.9110(8) 0.2362(7) 0.065(5) Uani 1 1 d . . .
H134 H 1.3736 0.9273 0.2230 0.078 Uiso 1 1 calc R . .
C135 C 1.3128(9) 0.8687(10) 0.2629(6) 0.066(5) Uani 1 1 d . . .
H135 H 1.3675 0.8555 0.2678 0.080 Uiso 1 1 calc R . .
C136 C 1.2287(8) 0.8448(8) 0.2830(5) 0.054(4) Uani 1 1 d . . .
H136 H 1.2261 0.8158 0.3019 0.065 Uiso 1 1 calc R . .
C141 C 1.0748(7) 0.8181(6) 0.3643(5) 0.035(3) Uani 1 1 d . . .
C142 C 1.1014(7) 0.8693(6) 0.4192(5) 0.038(3) Uani 1 1 d . . .
H142 H 1.0978 0.9114 0.4244 0.045 Uiso 1 1 calc R . .
C143 C 1.1329(7) 0.8588(7) 0.4661(6) 0.042(3) Uani 1 1 d . . .
H143 H 1.1511 0.8936 0.5040 0.050 Uiso 1 1 calc R . .
C144 C 1.1379(8) 0.7968(8) 0.4579(6) 0.049(3) Uani 1 1 d . . .
H144 H 1.1595 0.7892 0.4902 0.059 Uiso 1 1 calc R . .
C145 C 1.1122(13) 0.7478(8) 0.4043(7) 0.069(5) Uani 1 1 d . . .
H145 H 1.1147 0.7054 0.3988 0.083 Uiso 1 1 calc R . .
C146 C 1.0824(12) 0.7589(8) 0.3574(7) 0.064(4) Uani 1 1 d . . .
H146 H 1.0667 0.7244 0.3194 0.076 Uiso 1 1 calc R . .
P2 P 0.6571(2) 0.47787(14) -0.16823(12) 0.0276(6) Uani 1 1 d . . .
C211 C 0.6119(9) 0.5065(5) -0.2182(5) 0.032(3) Uani 1 1 d . . .
C212 C 0.5161(8) 0.4886(6) -0.2353(5) 0.035(3) Uani 1 1 d . . .
H212 H 0.4740 0.4593 -0.2226 0.042 Uiso 1 1 calc R . .
C213 C 0.4814(10) 0.5135(7) -0.2711(6) 0.047(3) Uani 1 1 d . . .
H213 H 0.4157 0.5013 -0.2837 0.057 Uiso 1 1 calc R . .
C214 C 0.5433(12) 0.5556(8) -0.2877(6) 0.057(4) Uani 1 1 d . . .
H214 H 0.5194 0.5728 -0.3121 0.069 Uiso 1 1 calc R . .
C215 C 0.6374(11) 0.5744(7) -0.2714(6) 0.052(4) Uani 1 1 d . . .
H215 H 0.6781 0.6038 -0.2845 0.063 Uiso 1 1 calc R . .
C216 C 0.6732(9) 0.5509(6) -0.2362(5) 0.042(3) Uani 1 1 d . . .
H216 H 0.7391 0.5642 -0.2239 0.050 Uiso 1 1 calc R . .
C221 C 0.5681(8) 0.4116(6) -0.1638(5) 0.034(3) Uani 1 1 d . . .
C222 C 0.4914(9) 0.4249(7) -0.1328(5) 0.043(3) Uani 1 1 d . . .
H222 H 0.4876 0.4683 -0.1130 0.051 Uiso 1 1 calc R . .
C223 C 0.4214(10) 0.3735(8) -0.1316(6) 0.055(4) Uani 1 1 d . . .
H223 H 0.3699 0.3818 -0.1096 0.066 Uiso 1 1 calc R . .
C224 C 0.4251(10) 0.3094(7) -0.1622(6) 0.051(4) Uani 1 1 d . . .
H224 H 0.3755 0.2740 -0.1625 0.061 Uiso 1 1 calc R . .
C225 C 0.5020(10) 0.2989(6) -0.1916(5) 0.046(3) Uani 1 1 d . . .
H225 H 0.5064 0.2556 -0.2111 0.055 Uiso 1 1 calc R . .
C226 C 0.5733(8) 0.3490(5) -0.1938(5) 0.032(3) Uani 1 1 d . . .
H226 H 0.6249 0.3405 -0.2156 0.038 Uiso 1 1 calc R . .
C231 C 0.7597(7) 0.4495(5) -0.1922(5) 0.029(2) Uani 1 1 d . . .
C232 C 0.7808(8) 0.4349(6) -0.2497(5) 0.035(3) Uani 1 1 d . . .
H232 H 0.7421 0.4399 -0.2775 0.042 Uiso 1 1 calc R . .
C233 C 0.8603(10) 0.4128(6) -0.2654(6) 0.048(3) Uani 1 1 d . . .
H233 H 0.8754 0.4022 -0.3048 0.057 Uiso 1 1 calc R . .
C234 C 0.9163(9) 0.4060(7) -0.2263(6) 0.045(3) Uani 1 1 d . . .
H234 H 0.9715 0.3921 -0.2377 0.054 Uiso 1 1 calc R . .
C235 C 0.8925(9) 0.4195(5) -0.1686(6) 0.042(3) Uani 1 1 d . . .
H235 H 0.9300 0.4128 -0.1413 0.050 Uiso 1 1 calc R . .
C236 C 0.8163(8) 0.4419(5) -0.1520(5) 0.034(3) Uani 1 1 d . . .
H236 H 0.8017 0.4526 -0.1126 0.040 Uiso 1 1 calc R . .
C241 C 0.6902(7) 0.5413(5) -0.0955(4) 0.029(2) Uani 1 1 d . . .
C242 C 0.7221(7) 0.6064(6) -0.0885(5) 0.033(3) Uani 1 1 d . . .
H242 H 0.7205 0.6179 -0.1214 0.040 Uiso 1 1 calc R . .
C243 C 0.7563(8) 0.6540(6) -0.0311(6) 0.040(3) Uani 1 1 d . . .
H243 H 0.7781 0.6984 -0.0251 0.048 Uiso 1 1 calc R . .
C244 C 0.7587(8) 0.6374(7) 0.0163(6) 0.043(3) Uani 1 1 d . . .
H244 H 0.7830 0.6698 0.0547 0.052 Uiso 1 1 calc R . .
C245 C 0.7267(9) 0.5751(7) 0.0079(5) 0.047(3) Uani 1 1 d . . .
H245 H 0.7277 0.5644 0.0413 0.056 Uiso 1 1 calc R . .
C246 C 0.6918(9) 0.5253(6) -0.0471(5) 0.038(3) Uani 1 1 d . . .
H246 H 0.6697 0.4815 -0.0514 0.046 Uiso 1 1 calc R . .
C01 C 0.5519(13) 0.8089(7) 0.5282(9) 0.078(5) Uani 1 1 d . . .
H01A H 0.5064 0.8242 0.5552 0.116 Uiso 1 1 calc R . .
H01B H 0.5244 0.7945 0.4873 0.116 Uiso 1 1 calc R . .
H01C H 0.6097 0.8444 0.5366 0.116 Uiso 1 1 calc R . .
N01A N 0.5747(7) 0.7550(5) 0.5363(5) 0.041(2) Uani 1 1 d . . .
C02A C 0.5380(10) 0.7257(6) 0.5686(6) 0.049(3) Uani 1 1 d . . .
H02A H 0.4919 0.7375 0.5942 0.059 Uiso 1 1 calc R . .
N02A N 0.5732(10) 0.6776(6) 0.5611(5) 0.062(4) Uani 1 1 d . . .
C03A C 0.6349(15) 0.6746(8) 0.5204(9) 0.081(6) Uani 1 1 d . . .
H03A H 0.6704 0.6438 0.5060 0.097 Uiso 1 1 calc R . .
C04A C 0.6361(13) 0.7226(8) 0.5047(7) 0.072(5) Uani 1 1 d . . .
H04A H 0.6728 0.7330 0.4766 0.086 Uiso 1 1 calc R . .
C05A C 0.543(2) 0.6305(8) 0.5885(8) 0.113(9) Uani 1 1 d . . .
H05A H 0.4855 0.6371 0.6080 0.135 Uiso 1 1 calc R . .
H05B H 0.5934 0.6374 0.6189 0.135 Uiso 1 1 calc R . .
C06A C 0.5224(15) 0.5630(7) 0.5422(7) 0.074(5) Uani 1 1 d . . .
C07A C 0.4568(16) 0.5433(9) 0.4938(8) 0.085(6) Uani 1 1 d . . .
H07A H 0.4273 0.5736 0.4895 0.102 Uiso 1 1 calc R . .
C08A C 0.5664(15) 0.5189(8) 0.5479(8) 0.078(5) Uani 1 1 d . . .
H08A H 0.6123 0.5318 0.5807 0.093 Uiso 1 1 calc R . .
C01B C 0.767(3) 0.3103(14) 0.0845(16) 0.306(10) Uiso 1 1 d D . .
H01D H 0.8219 0.3212 0.1128 0.459 Uiso 1 1 calc R . .
H01E H 0.7159 0.3259 0.1058 0.459 Uiso 1 1 calc R . .
H01F H 0.7845 0.3312 0.0569 0.459 Uiso 1 1 calc R . .
N01B N 0.7348(19) 0.2405(13) 0.0519(11) 0.306(10) Uiso 1 1 d GD . .
C02B C 0.6599(19) 0.2084(12) 0.0122(14) 0.306(10) Uiso 1 1 d GD . .
H02B H 0.6174 0.2270 -0.0001 0.367 Uiso 1 1 calc R . .
N02B N 0.6544(18) 0.1459(12) -0.0073(13) 0.306(10) Uiso 1 1 d GD . .
C03B C 0.726(2) 0.1394(14) 0.0203(17) 0.306(10) Uiso 1 1 d GD . .
H03B H 0.7394 0.0996 0.0147 0.367 Uiso 1 1 calc R . .
C04B C 0.776(2) 0.1979(17) 0.0569(15) 0.306(10) Uiso 1 1 d GD . .
H04B H 0.8311 0.2075 0.0824 0.367 Uiso 1 1 calc R . .
C05B C 0.580(3) 0.0916(15) -0.0530(18) 0.306(10) Uiso 1 1 d D . .
H05C H 0.6091 0.0688 -0.0882 0.367 Uiso 1 1 calc R . .
H05D H 0.5324 0.1090 -0.0654 0.367 Uiso 1 1 calc R . .
C06B C 0.5329(19) 0.0446(8) -0.0255(8) 0.306(10) Uiso 1 1 d D . .
C07B C 0.529(4) 0.0664(4) 0.0355(8) 0.306(10) Uiso 1 1 d D . .
H07B H 0.5413 0.1115 0.0592 0.367 Uiso 1 1 calc R . .
C08B C 0.493(4) -0.0214(10) -0.0614(4) 0.306(10) Uiso 1 1 d D . .
H08B H 0.4802 -0.0353 -0.1030 0.367 Uiso 1 1 calc R . .
Na1 Na 1.0628(4) 0.0561(2) 0.0733(2) 0.0458(12) Uiso 1 1 d . . .
O10W O 0.5542(5) 0.8986(4) 0.2890(3) 0.0362(18) Uani 1 1 d . . .
O11W O -0.0025(6) 0.5116(4) 0.3950(4) 0.045(2) Uani 1 1 d . . .
O12W O 0.1695(6) 0.4770(4) 0.4874(4) 0.042(2) Uani 1 1 d . . .
O13W O 0.2203(7) 0.4680(4) 0.3776(4) 0.047(2) Uani 1 1 d . . .
O14W O 0.3204(11) 0.5846(6) 0.6528(6) 0.103(5) Uani 1 1 d . . .
O15W O 0.4251(11) 0.7547(9) 0.6826(6) 0.114(5) Uani 1 1 d . . .
O16W O 0.7958(15) 0.7798(10) 0.1413(9) 0.150(7) Uiso 1 1 d . . .
O17W O 0.6829(15) 0.7367(10) 0.7233(9) 0.147(7) Uiso 1 1 d . . .
O18W O 1.1335(16) 0.0250(11) -0.0131(10) 0.070(6) Uiso 0.50 1 d P . .
O19W O 0.941(3) 0.0516(18) -0.0028(16) 0.127(11) Uiso 0.50 1 d P . .
O20W O 0.277(2) 0.2542(14) 0.1060(13) 0.099(8) Uiso 0.50 1 d P . .
O21W O 0.213(2) 0.1673(16) -0.0190(14) 0.113(10) Uiso 0.50 1 d P . .
O22W O -0.130(2) 0.7281(14) 0.6021(13) 0.098(8) Uiso 0.50 1 d P . .
O23W O 0.072(2) 0.8616(15) 0.5970(14) 0.109(9) Uiso 0.50 1 d P . .
O24W O 0.438(3) 0.9687(18) 0.7724(16) 0.128(11) Uiso 0.50 1 d P . .
O25W O 0.042(3) 0.9296(19) 0.7159(17) 0.137(12) Uiso 0.50 1 d P F 1
O26W O 0.741(3) 0.6521(16) 0.6304(15) 0.113(10) Uiso 0.50 1 d P G 1
O27W O 0.820(3) 0.6588(18) 0.6374(17) 0.131(12) Uiso 0.50 1 d P H 2
O28W O 0.927(4) 0.003(3) 0.103(3) 0.106(18) Uiso 0.25 1 d P . .
O29W O 1.114(3) 0.015(2) 0.147(2) 0.077(13) Uiso 0.25 1 d P . .
O30W O 0.515(4) 0.878(3) 0.704(2) 0.086(14) Uiso 0.25 1 d P . .
O31W O 0.771(4) 0.254(2) 0.219(2) 0.082(14) Uiso 0.25 1 d P . .
O32W O 0.632(4) 0.943(3) 0.816(3) 0.111(19) Uiso 0.25 1 d P . .
O33W O 0.234(4) 0.953(2) 0.744(2) 0.084(14) Uiso 0.25 1 d P . .
O34W O 1.050(4) 0.060(3) -0.188(3) 0.110(19) Uiso 0.25 1 d P . .
O35W O 0.010(5) 0.845(3) 0.682(3) 0.112(19) Uiso 0.25 1 d P I 2
O36W O 0.779(4) 0.160(3) 0.242(3) 0.105(18) Uiso 0.25 1 d P . .
O37W O 0.022(5) 0.814(3) 0.748(3) 0.12(2) Uiso 0.25 1 d P . .

loop_
_atom_site_aniso_label
_atom_site_aniso_U_11
_atom_site_aniso_U_22
_atom_site_aniso_U_33
_atom_site_aniso_U_23
_atom_site_aniso_U_13
_atom_site_aniso_U_12
Gd1 0.0509(4) 0.0418(4) 0.0480(4) 0.0199(3) 0.0142(3) 0.0027(3)
O01W 0.059(6) 0.039(5) 0.043(5) 0.010(4) 0.014(4) 0.001(4)
O02W 0.086(9) 0.058(7) 0.096(9) -0.008(6) -0.030(7) 0.023(6)
O03W 0.128(11) 0.163(12) 0.189(13) 0.140(11) 0.101(10) 0.077(9)
O04W 0.092(9) 0.056(7) 0.123(11) 0.010(7) 0.049(8) 0.007(7)
O05W 0.071(7) 0.077(7) 0.043(6) 0.022(5) 0.009(5) -0.019(6)
O06W 0.051(6) 0.045(5) 0.101(8) 0.046(6) 0.025(5) 0.019(5)
O07W 0.066(7) 0.113(10) 0.073(7) 0.058(7) 0.028(6) 0.027(7)
O08W 0.143(13) 0.059(7) 0.124(12) 0.046(8) -0.030(10) 0.033(8)
O1A 0.039(4) 0.037(4) 0.032(4) 0.021(3) 0.013(3) 0.017(4)
C11A 0.031(6) 0.030(6) 0.018(5) 0.007(4) -0.001(4) 0.010(5)
C12A 0.035(6) 0.022(5) 0.021(5) 0.009(4) -0.002(4) 0.009(5)
C13A 0.031(6) 0.028(6) 0.027(6) 0.007(5) 0.001(5) 0.010(5)
C14A 0.041(6) 0.026(6) 0.019(5) 0.006(4) 0.001(5) 0.003(5)
C15A 0.051(7) 0.026(6) 0.023(6) 0.005(5) 0.008(5) 0.016(5)
C16A 0.043(7) 0.026(6) 0.022(5) 0.010(4) 0.014(5) 0.015(5)
S1A 0.0485(18) 0.0223(13) 0.0341(15) 0.0129(12) 0.0107(13) 0.0089(12)
O11A 0.061(6) 0.032(4) 0.053(5) 0.024(4) 0.019(4) 0.011(4)
O12A 0.051(5) 0.033(4) 0.034(4) 0.020(4) 0.014(4) 0.016(4)
O13A 0.039(5) 0.046(5) 0.042(5) 0.020(4) 0.006(4) 0.001(4)
C1A 0.026(6) 0.033(6) 0.036(6) 0.019(5) 0.004(5) 0.011(5)
O2A 0.031(4) 0.033(4) 0.045(5) 0.022(4) 0.010(4) 0.012(3)
C21A 0.024(5) 0.016(5) 0.047(7) 0.014(5) 0.004(5) 0.008(4)
C22A 0.024(6) 0.014(5) 0.053(7) 0.005(5) 0.005(5) 0.012(4)
C23A 0.042(7) 0.019(5) 0.036(6) -0.003(5) -0.001(5) 0.021(5)
C24A 0.028(6) 0.018(5) 0.038(6) 0.002(5) 0.005(5) 0.016(4)
C25A 0.027(5) 0.016(5) 0.039(6) 0.009(4) 0.008(5) 0.014(4)
C26A 0.037(6) 0.014(5) 0.037(6) 0.009(4) 0.004(5) 0.017(4)
S2A 0.0364(17) 0.054(2) 0.0340(17) -0.0036(15) 0.0082(13) 0.0097(15)
C2A 0.032(6) 0.025(6) 0.052(8) 0.000(5) -0.003(5) 0.013(5)
O3A 0.035(4) 0.032(4) 0.049(5) 0.022(4) 0.004(4) 0.016(4)
C31A 0.018(5) 0.032(6) 0.046(7) 0.014(5) 0.001(5) 0.004(5)
C32A 0.033(6) 0.039(7) 0.045(7) 0.013(6) 0.001(5) 0.017(5)
C33A 0.061(9) 0.047(8) 0.048(8) 0.022(6) 0.000(7) 0.026(7)
C34A 0.057(8) 0.046(8) 0.040(7) 0.017(6) 0.004(6) 0.019(7)
C35A 0.035(7) 0.042(7) 0.033(6) 0.005(5) -0.001(5) 0.014(6)
C36A 0.028(6) 0.023(6) 0.050(7) 0.005(5) -0.002(5) 0.002(5)
S3A 0.107(4) 0.078(3) 0.060(2) 0.039(2) 0.024(2) 0.045(3)
C3A 0.028(6) 0.055(8) 0.054(8) 0.032(6) 0.017(5) 0.031(6)
O4A 0.044(5) 0.032(4) 0.046(5) 0.026(4) 0.018(4) 0.023(4)
C41A 0.042(7) 0.044(7) 0.040(7) 0.031(6) 0.029(6) 0.033(6)
C42A 0.056(8) 0.037(6) 0.033(6) 0.020(5) 0.034(6) 0.030(6)
C43A 0.068(9) 0.031(6) 0.032(6) 0.015(5) 0.023(6) 0.028(6)
C44A 0.067(9) 0.042(7) 0.033(6) 0.020(6) 0.025(6) 0.041(7)
C45A 0.049(7) 0.054(8) 0.028(6) 0.021(6) 0.015(5) 0.033(6)
C46A 0.047(7) 0.042(7) 0.035(6) 0.022(5) 0.025(5) 0.031(6)
S4A 0.080(3) 0.0490(19) 0.0438(19) 0.0225(16) 0.0109(17) 0.0453(19)
C4A 0.052(7) 0.030(6) 0.028(6) 0.016(5) 0.012(5) 0.020(5)
O1B 0.063(6) 0.061(6) 0.042(5) 0.025(5) 0.012(4) 0.024(5)
C11B 0.036(7) 0.055(8) 0.029(6) 0.011(6) 0.016(5) 0.024(6)
C12B 0.044(7) 0.054(8) 0.024(6) 0.006(6) 0.020(5) 0.021(6)
C13B 0.046(8) 0.064(9) 0.029(6) 0.018(6) 0.009(6) 0.021(7)
C14B 0.050(8) 0.058(9) 0.053(9) 0.025(7) 0.011(7) 0.017(7)
C15B 0.032(7) 0.067(10) 0.055(9) 0.012(8) 0.014(6) 0.006(7)
C16B 0.036(7) 0.059(8) 0.025(6) 0.005(6) 0.010(5) 0.027(6)
S1B 0.117(4) 0.084(3) 0.096(4) 0.056(3) -0.001(3) -0.004(3)
C1B 0.048(8) 0.053(8) 0.025(6) 0.001(6) 0.005(5) 0.007(6)
O2B 0.048(5) 0.074(6) 0.022(4) 0.011(4) 0.007(4) 0.017(5)
C21B 0.035(7) 0.050(8) 0.023(6) 0.003(5) -0.003(5) 0.000(6)
C22B 0.025(6) 0.071(9) 0.023(6) 0.007(6) -0.003(5) -0.003(6)
C23B 0.025(6) 0.070(9) 0.033(7) 0.014(6) -0.004(5) 0.003(6)
C24B 0.038(7) 0.075(10) 0.027(6) 0.015(6) 0.003(6) -0.004(7)
C25B 0.037(7) 0.077(10) 0.021(6) 0.011(6) 0.009(5) -0.004(7)
C26B 0.036(7) 0.059(8) 0.017(6) 0.002(5) -0.003(5) 0.001(6)
S2B 0.053(2) 0.099(3) 0.045(2) 0.032(2) 0.0056(17) 0.023(2)
O21B 0.069(7) 0.107(10) 0.073(8) 0.038(7) 0.016(6) 0.038(7)
O22B 0.099(9) 0.135(12) 0.042(6) 0.010(7) -0.016(6) 0.058(9)
O23B 0.058(7) 0.197(17) 0.130(12) 0.126(13) 0.014(8) 0.023(9)
C2B 0.027(6) 0.062(8) 0.033(7) 0.009(6) 0.012(5) 0.008(6)
O3B 0.050(5) 0.046(5) 0.028(4) 0.012(4) 0.006(4) 0.011(4)
C31B 0.040(7) 0.053(8) 0.021(6) 0.018(5) 0.017(5) 0.014(6)
C32B 0.036(6) 0.051(7) 0.018(5) 0.014(5) 0.010(5) 0.015(6)
C33B 0.045(8) 0.056(8) 0.028(6) 0.014(6) 0.007(6) 0.013(6)
C34B 0.046(8) 0.060(9) 0.056(9) 0.028(7) 0.021(7) 0.020(7)
C35B 0.027(6) 0.081(10) 0.040(7) 0.031(7) 0.007(5) 0.023(7)
C36B 0.027(6) 0.076(9) 0.021(6) 0.016(6) 0.014(5) 0.016(6)
S3B 0.071(3) 0.079(3) 0.117(4) 0.056(3) 0.015(3) 0.036(2)
C3B 0.053(8) 0.038(7) 0.022(6) 0.009(5) 0.004(5) 0.012(6)
O4B 0.041(5) 0.038(5) 0.038(5) 0.009(4) 0.000(4) 0.021(4)
C41B 0.034(6) 0.051(8) 0.029(6) 0.015(6) -0.002(5) 0.022(6)
C42B 0.035(7) 0.057(8) 0.036(7) 0.015(6) -0.002(5) 0.025(6)
C43B 0.034(7) 0.073(10) 0.038(7) 0.025(7) -0.005(6) 0.005(7)
C44B 0.055(9) 0.062(9) 0.030(7) 0.018(6) -0.015(6) -0.005(7)
C45B 0.054(8) 0.048(7) 0.021(6) 0.012(5) -0.008(5) 0.013(6)
C46B 0.051(7) 0.049(7) 0.019(5) 0.016(5) -0.004(5) 0.022(6)
S4B 0.078(3) 0.075(3) 0.046(2) 0.012(2) -0.008(2) -0.012(2)
C4B 0.037(7) 0.087(11) 0.044(8) 0.009(8) 0.001(6) 0.030(8)
P1 0.0203(14) 0.0547(19) 0.0323(16) 0.0149(14) 0.0043(12) 0.0110(13)
C111 0.027(6) 0.069(9) 0.033(6) 0.025(6) 0.012(5) 0.025(6)
C112 0.031(7) 0.078(10) 0.075(10) 0.056(9) 0.006(7) 0.011(7)
C113 0.032(8) 0.100(14) 0.088(13) 0.058(12) 0.008(8) 0.011(9)
C114 0.053(10) 0.136(18) 0.072(11) 0.065(13) 0.025(9) 0.060(11)
C115 0.089(13) 0.087(12) 0.045(9) 0.011(8) 0.004(8) 0.058(10)
C116 0.042(8) 0.092(12) 0.054(9) 0.010(9) -0.003(7) 0.041(8)
C121 0.025(6) 0.059(8) 0.026(6) 0.011(6) 0.005(5) 0.008(5)
C122 0.045(8) 0.066(9) 0.039(7) 0.016(7) 0.020(6) 0.008(7)
C123 0.044(7) 0.049(8) 0.048(8) 0.015(6) 0.023(6) 0.013(6)
C124 0.031(6) 0.051(8) 0.036(7) 0.008(6) -0.003(5) 0.014(6)
C125 0.041(7) 0.067(9) 0.026(6) 0.004(6) 0.009(5) 0.015(7)
C126 0.028(6) 0.068(9) 0.034(7) 0.022(6) 0.005(5) 0.013(6)
C131 0.018(6) 0.044(7) 0.032(6) 0.005(5) 0.001(5) 0.002(5)
C132 0.028(6) 0.048(8) 0.059(8) 0.010(7) 0.012(6) 0.014(6)
C133 0.064(10) 0.048(8) 0.076(11) 0.011(8) 0.038(9) 0.010(8)
C134 0.031(8) 0.065(10) 0.052(9) -0.016(8) 0.017(7) -0.003(7)
C135 0.024(7) 0.106(14) 0.033(7) -0.011(8) 0.001(6) 0.019(8)
C136 0.025(6) 0.093(11) 0.027(6) 0.010(7) 0.001(5) 0.011(7)
C141 0.019(5) 0.056(8) 0.035(6) 0.021(6) 0.001(5) 0.016(5)
C142 0.015(5) 0.054(8) 0.043(7) 0.022(6) 0.002(5) 0.005(5)
C143 0.013(5) 0.070(9) 0.047(7) 0.030(7) 0.003(5) 0.008(6)
C144 0.024(6) 0.081(10) 0.056(9) 0.041(8) -0.003(6) 0.016(7)
C145 0.090(12) 0.062(10) 0.065(11) 0.024(9) -0.010(9) 0.040(9)
C146 0.075(11) 0.061(10) 0.055(9) 0.015(8) -0.010(8) 0.033(8)
P2 0.0307(15) 0.0324(15) 0.0210(13) 0.0079(12) 0.0038(11) 0.0155(12)
C211 0.052(7) 0.031(6) 0.021(5) 0.008(5) 0.012(5) 0.029(5)
C212 0.040(7) 0.044(7) 0.026(6) 0.011(5) 0.005(5) 0.025(6)
C213 0.051(8) 0.053(8) 0.040(7) 0.009(6) 0.003(6) 0.033(7)
C214 0.080(11) 0.076(10) 0.048(8) 0.040(8) 0.015(8) 0.050(9)
C215 0.063(9) 0.060(9) 0.066(9) 0.045(8) 0.022(7) 0.039(8)
C216 0.045(7) 0.054(8) 0.041(7) 0.020(6) 0.022(6) 0.035(6)
C221 0.037(6) 0.043(7) 0.024(6) 0.014(5) -0.006(5) 0.014(5)
C222 0.043(7) 0.055(8) 0.029(6) 0.014(6) 0.004(5) 0.016(6)
C223 0.039(7) 0.083(11) 0.044(8) 0.029(8) 0.006(6) 0.012(7)
C224 0.055(9) 0.062(9) 0.035(7) 0.029(7) -0.010(6) -0.001(7)
C225 0.068(9) 0.034(7) 0.035(7) 0.017(6) -0.016(6) 0.012(6)
C226 0.045(7) 0.031(6) 0.025(6) 0.018(5) -0.010(5) 0.008(5)
C231 0.029(6) 0.025(5) 0.031(6) 0.006(5) 0.005(5) 0.013(5)
C232 0.040(7) 0.041(7) 0.026(6) 0.008(5) 0.000(5) 0.021(5)
C233 0.055(8) 0.049(8) 0.037(7) 0.006(6) 0.015(6) 0.028(7)
C234 0.034(7) 0.059(8) 0.041(7) 0.009(6) 0.004(6) 0.028(6)
C235 0.049(8) 0.025(6) 0.040(7) -0.001(5) -0.011(6) 0.012(5)
C236 0.038(6) 0.033(6) 0.032(6) 0.010(5) 0.004(5) 0.018(5)
C241 0.024(5) 0.036(6) 0.020(5) 0.002(5) 0.003(4) 0.012(5)
C242 0.022(5) 0.045(7) 0.032(6) 0.011(5) 0.002(5) 0.014(5)
C243 0.019(6) 0.035(6) 0.050(8) 0.002(6) 0.002(5) 0.005(5)
C244 0.025(6) 0.053(8) 0.035(7) -0.003(6) -0.001(5) 0.015(6)
C245 0.051(8) 0.064(9) 0.024(6) 0.014(6) -0.002(6) 0.018(7)
C246 0.041(7) 0.042(7) 0.026(6) 0.007(5) 0.002(5) 0.012(6)
C01 0.077(11) 0.036(8) 0.115(15) 0.033(9) -0.029(10) 0.003(8)
N01A 0.051(6) 0.025(5) 0.054(6) 0.022(5) 0.007(5) 0.013(5)
C02A 0.066(9) 0.038(7) 0.040(7) 0.012(6) 0.018(7) 0.014(7)
N02A 0.109(11) 0.051(7) 0.051(7) 0.036(6) 0.026(7) 0.037(7)
C03A 0.117(15) 0.058(10) 0.094(13) 0.038(10) 0.043(12) 0.055(11)
C04A 0.089(12) 0.068(11) 0.051(9) 0.023(8) 0.034(9) 0.008(9)
C05A 0.24(3) 0.045(10) 0.060(11) 0.031(9) 0.013(14) 0.036(14)
C06A 0.147(17) 0.038(8) 0.056(9) 0.031(7) 0.015(10) 0.038(10)
C07A 0.150(18) 0.068(11) 0.073(12) 0.036(10) 0.012(12) 0.077(12)
C08A 0.120(15) 0.050(9) 0.076(11) 0.036(9) -0.017(10) 0.029(10)
O10W 0.031(4) 0.042(5) 0.042(5) 0.027(4) -0.001(3) 0.003(4)
O11W 0.041(5) 0.036(5) 0.066(6) 0.024(4) 0.003(4) 0.017(4)
O12W 0.048(5) 0.044(5) 0.040(5) 0.023(4) 0.006(4) 0.014(4)
O13W 0.063(6) 0.037(5) 0.034(5) 0.017(4) 0.001(4) -0.003(4)
O14W 0.139(12) 0.079(9) 0.087(9) 0.033(7) -0.046(9) 0.028(8)
O15W 0.110(11) 0.161(15) 0.080(9) 0.047(10) 0.022(8) 0.054(11)

loop_
_atom_type_symbol
_atom_type_description
_atom_type_scat_dispersion_real
_atom_type_scat_dispersion_imag
_atom_type_scat_source
C C 0.0033 0.0016 'International Tables Vol C Tables 4.2.6.8 and 6.1.1.4'
H H 0.0000 0.0000 'International Tables Vol C Tables 4.2.6.8 and 6.1.1.4'
N N 0.0061 0.0033 'International Tables Vol C Tables 4.2.6.8 and 6.1.1.4'
O O 0.0106 0.0060 'International Tables Vol C Tables 4.2.6.8 and 6.1.1.4'
P P 0.1023 0.0942 'International Tables Vol C Tables 4.2.6.8 and 6.1.1.4'
S S 0.1246 0.1234 'International Tables Vol C Tables 4.2.6.8 and 6.1.1.4'
Gd Gd -0.1653 3.9035 'International Tables Vol C Tables 4.2.6.8 and 6.1.1.4'
Na Na 0.0362 0.0249 'International Tables Vol C Tables 4.2.6.8 and 6.1.1.4'

loop_
_geom_angle_atom_site_label_1
_geom_angle_atom_site_label_2
_geom_angle_atom_site_label_3
_geom_angle
_geom_angle_site_symmetry_1
_geom_angle_site_symmetry_3
O03W Gd1 O06W 122.5(4) . .
O03W Gd1 O05W 137.1(5) . .
O06W Gd1 O05W 73.7(4) . .
O03W Gd1 O08W 146.3(5) . .
O06W Gd1 O08W 74.5(4) . .
O05W Gd1 O08W 72.7(5) . .
O03W Gd1 O02W 72.4(5) . .
O06W Gd1 O02W 74.4(4) . .
O05W Gd1 O02W 75.7(5) . .
O08W Gd1 O02W 140.6(4) . .
O03W Gd1 O07W 77.0(4) . .
O06W Gd1 O07W 79.0(4) . .
O05W Gd1 O07W 144.7(4) . .
O08W Gd1 O07W 78.7(5) . .
O02W Gd1 O07W 118.0(5) . .
O03W Gd1 O01W 76.4(4) . .
O06W Gd1 O01W 142.1(3) . .
O05W Gd1 O01W 71.6(3) . .
O08W Gd1 O01W 108.8(5) . .
O02W Gd1 O01W 82.5(4) . .
O07W Gd1 O01W 138.9(4) . .
O03W Gd1 O04W 80.5(6) . .
O06W Gd1 O04W 139.5(4) . .
O05W Gd1 O04W 113.6(5) . .
O08W Gd1 O04W 70.7(5) . .
O02W Gd1 O04W 145.7(5) . .
O07W Gd1 O04W 74.5(4) . .
O01W Gd1 O04W 70.7(4) . .
O03W Gd1 O09W 54.3(11) . .
O06W Gd1 O09W 68.2(11) . .
O05W Gd1 O09W 122.2(11) . .
O08W Gd1 O09W 131.5(11) . .
O02W Gd1 O09W 53.4(11) . .
O07W Gd1 O09W 64.8(11) . .
O01W Gd1 O09W 119.8(11) . .
O04W Gd1 O09W 123.7(11) . .
O1A C11A C16A 114.8(9) . .
O1A C11A C12A 123.9(9) . .
C16A C11A C12A 121.2(10) . .
C11A C12A C13A 118.1(9) . .
C11A C12A C1A 124.8(9) . .
C13A C12A C1A 116.8(9) . .
C14A C13A C12A 121.0(10) . .
C14A C13A H13A 119.5 . .
C12A C13A H13A 119.5 . .
C13A C14A C15A 121.0(10) . .
C13A C14A S1A 119.3(9) . .
C15A C14A S1A 119.3(9) . .
C16A C15A C14A 117.8(10) . .
C16A C15A H15A 121.1 . .
C14A C15A H15A 121.1 . .
C11A C16A C15A 120.8(10) . .
C11A C16A C4A 120.6(9) . .
C15A C16A C4A 118.5(9) . .
O13A S1A O11A 114.4(5) . .
O13A S1A O12A 112.1(5) . .
O11A S1A O12A 112.0(5) . .
O13A S1A C14A 105.5(5) . .
O11A S1A C14A 106.9(5) . .
O12A S1A C14A 105.1(5) . .
C12A C1A C26A 110.7(8) . .
C12A C1A H1AA 109.5 . .
C26A C1A H1AA 109.5 . .
C12A C1A H1AB 109.5 . .
C26A C1A H1AB 109.5 . .
H1AA C1A H1AB 108.1 . .
O2A C21A C26A 116.9(10) . .
O2A C21A C22A 123.0(9) . .
C26A C21A C22A 120.2(10) . .
C23A C22A C21A 118.3(10) . .
C23A C22A C2A 120.8(11) . .
C21A C22A C2A 120.8(10) . .
C22A C23A C24A 121.7(11) . .
C22A C23A H23A 119.2 . .
C24A C23A H23A 119.2 . .
C25A C24A C23A 119.8(10) . .
C25A C24A S2A 120.3(7) . .
C23A C24A S2A 119.7(8) . .
C26A C25A C24A 120.4(10) . .
C26A C25A H25A 119.8 . .
C24A C25A H25A 119.8 . .
C25A C26A C21A 119.6(10) . .
C25A C26A C1A 120.3(10) . .
C21A C26A C1A 120.0(10) . .
O21A S2A O22A 115.5(5) . .
O24A S2A O25A 113.4(6) . .
O24A S2A O26A 112.7(6) . .
O25A S2A O26A 110.5(6) . .
O21A S2A O23A 109.9(5) . .
O22A S2A O23A 109.0(5) . .
O24A S2A C24A 108.3(5) . .
O21A S2A C24A 108.6(5) . .
O22A S2A C24A 109.1(5) . .
O25A S2A C24A 106.5(5) . .
O26A S2A C24A 104.9(5) . .
O23A S2A C24A 104.2(4) . .
C36A C2A C22A 109.7(9) . .
C36A C2A H2AA 109.7 . .
C22A C2A H2AA 109.7 . .
C36A C2A H2AB 109.7 . .
C22A C2A H2AB 109.7 . .
H2AA C2A H2AB 108.2 . .
O3A C31A C32A 121.4(10) . .
O3A C31A C36A 116.6(10) . .
C32A C31A C36A 121.9(11) . .
C31A C32A C33A 118.7(11) . .
C31A C32A C3A 123.3(11) . .
C33A C32A C3A 117.9(11) . .
C32A C33A C34A 120.2(12) . .
C32A C33A H33A 119.9 . .
C34A C33A H33A 119.9 . .
C35A C34A C33A 120.0(12) . .
C35A C34A S3A 120.6(9) . .
C33A C34A S3A 119.4(9) . .
C34A C35A C36A 122.0(11) . .
C34A C35A H35A 119.0 . .
C36A C35A H35A 119.0 . .
C35A C36A C31A 117.1(11) . .
C35A C36A C2A 120.9(11) . .
C31A C36A C2A 121.8(12) . .
O34A S3A O35A 113.8(7) . .
O31A S3A O32A 113.8(7) . .
O31A S3A O33A 113.7(7) . .
O32A S3A O33A 110.9(7) . .
O34A S3A O36A 113.0(7) . .
O35A S3A O36A 111.0(7) . .
O31A S3A C34A 107.0(7) . .
O34A S3A C34A 107.1(7) . .
O35A S3A C34A 106.0(7) . .
O32A S3A C34A 105.4(7) . .
O33A S3A C34A 105.1(7) . .
O36A S3A C34A 105.3(7) . .
C46A C3A C32A 114.0(10) . .
C46A C3A H3AA 108.8 . .
C32A C3A H3AA 108.8 . .
C46A C3A H3AB 108.8 . .
C32A C3A H3AB 108.8 . .
H3AA C3A H3AB 107.7 . .
O4A C41A C46A 115.7(11) . .
O4A C41A C42A 121.6(11) . .
C46A C41A C42A 122.8(10) . .
C43A C42A C41A 116.3(12) . .
C43A C42A C4A 120.0(11) . .
C41A C42A C4A 123.6(10) . .
C44A C43A C42A 122.0(12) . .
C44A C43A H43A 119.0 . .
C42A C43A H43A 119.0 . .
C43A C44A C45A 121.2(11) . .
C43A C44A S4A 118.6(10) . .
C45A C44A S4A 120.1(10) . .
C44A C45A C46A 120.2(11) . .
C44A C45A H45A 119.9 . .
C46A C45A H45A 119.9 . .
C41A C46A C45A 117.6(11) . .
C41A C46A C3A 120.7(10) . .
C45A C46A C3A 121.8(11) . .
O42A S4A O41A 114.7(7) . .
O42A S4A O43A 110.1(7) . .
O41A S4A O43A 113.7(7) . .
O42A S4A C44A 103.6(7) . .
O41A S4A C44A 108.3(6) . .
O43A S4A C44A 105.5(6) . .
C42A C4A C16A 111.6(9) . .
C42A C4A H4AA 109.3 . .
C16A C4A H4AA 109.3 . .
C42A C4A H4AB 109.3 . .
C16A C4A H4AB 109.3 . .
H4AA C4A H4AB 108.0 . .
C12B C11B O1B 121.2(12) . .
C12B C11B C16B 120.5(13) . .
O1B C11B C16B 118.3(11) . .
C11B C12B C13B 119.8(12) . .
C11B C12B C1B 120.3(12) . .
C13B C12B C1B 119.9(12) . .
C12B C13B C14B 120.5(13) . .
C12B C13B H13B 119.8 . .
C14B C13B H13B 119.8 . .
C13B C14B C15B 119.9(13) . .
C13B C14B S1B 120.0(10) . .
C15B C14B S1B 120.1(11) . .
C16B C15B C14B 120.6(13) . .
C16B C15B H15B 119.7 . .
C14B C15B H15B 119.7 . .
C15B C16B C11B 118.7(12) . .
C15B C16B C4B 120.3(13) . .
C11B C16B C4B 121.0(13) . .
O14B S1B O16B 112.8(7) . .
O12B S1B O13B 112.7(7) . .
O12B S1B O11B 111.4(7) . .
O13B S1B O11B 110.1(7) . .
O14B S1B O15B 111.1(7) . .
O16B S1B O15B 110.4(7) . .
O12B S1B C14B 108.4(7) . .
O14B S1B C14B 108.0(7) . .
O16B S1B C14B 107.9(7) . .
O13B S1B C14B 107.4(7) . .
O11B S1B C14B 106.6(7) . .
O15B S1B C14B 106.4(7) . .
C26B C1B C12B 112.6(11) . .
C26B C1B H1BA 109.1 . .
C12B C1B H1BA 109.1 . .
C26B C1B H1BB 109.1 . .
C12B C1B H1BB 109.1 . .
H1BA C1B H1BB 107.8 . .
O2B C21B C26B 118.7(12) . .
O2B C21B C22B 121.8(11) . .
C26B C21B C22B 119.5(12) . .
C23B C22B C21B 120.0(11) . .
C23B C22B C2B 120.8(12) . .
C21B C22B C2B 119.2(12) . .
C22B C23B C24B 120.3(13) . .
C22B C23B H23B 119.9 . .
C24B C23B H23B 119.9 . .
C23B C24B C25B 120.5(14) . .
C23B C24B S2B 119.4(12) . .
C25B C24B S2B 120.1(10) . .
C24B C25B C26B 121.6(11) . .
C24B C25B H25B 119.2 . .
C26B C25B H25B 119.2 . .
C25B C26B C21B 118.1(12) . .
C25B C26B C1B 122.2(11) . .
C21B C26B C1B 119.5(12) . .
O21B S2B O23B 113.6(10) . .
O21B S2B O22B 109.9(8) . .
O23B S2B O22B 112.6(10) . .
O21B S2B C24B 107.2(7) . .
O23B S2B C24B 106.3(7) . .
O22B S2B C24B 106.8(8) . .
C36B C2B C22B 109.3(10) . .
C36B C2B H2BA 109.8 . .
C22B C2B H2BA 109.8 . .
C36B C2B H2BB 109.8 . .
C22B C2B H2BB 109.8 . .
H2BA C2B H2BB 108.3 . .
O3B C31B C36B 120.2(11) . .
O3B C31B C32B 119.6(11) . .
C36B C31B C32B 120.2(12) . .
C33B C32B C31B 118.1(11) . .
C33B C32B C3B 120.8(11) . .
C31B C32B C3B 121.0(11) . .
C34B C33B C32B 121.8(13) . .
C34B C33B H33B 119.1 . .
C32B C33B H33B 119.1 . .
C33B C34B C35B 119.3(13) . .
C33B C34B S3B 121.2(10) . .
C35B C34B S3B 119.5(10) . .
C36B C35B C34B 121.3(12) . .
C36B C35B H35B 119.4 . .
C34B C35B H35B 119.4 . .
C35B C36B C31B 119.2(12) . .
C35B C36B C2B 120.3(12) . .
C31B C36B C2B 120.4(12) . .
O34B S3B O35B 113.5(7) . .
O31B S3B O32B 113.6(7) . .
O34B S3B O36B 112.5(7) . .
O35B S3B O36B 111.3(7) . .
O31B S3B O33B 112.7(7) . .
O32B S3B O33B 111.1(7) . .
O31B S3B C34B 107.1(7) . .
O34B S3B C34B 107.3(7) . .
O35B S3B C34B 106.1(7) . .
O32B S3B C34B 105.9(6) . .
O36B S3B C34B 105.5(7) . .
O33B S3B C34B 105.8(6) . .
C32B C3B C46B 115.7(9) . .
C32B C3B H3BA 108.4 . .
C46B C3B H3BA 108.4 . .
C32B C3B H3BB 108.4 . .
C46B C3B H3BB 108.4 . .
H3BA C3B H3BB 107.4 . .
O4B C41B C46B 120.9(11) . .
O4B C41B C42B 118.2(10) . .
C46B C41B C42B 121.0(12) . .
C43B C42B C41B 119.0(12) . .
C43B C42B C4B 120.9(12) . .
C41B C42B C4B 120.1(12) . .
C42B C43B C44B 120.5(12) . .
C42B C43B H43B 119.8 . .
C44B C43B H43B 119.8 . .
C45B C44B C43B 120.5(12) . .
C45B C44B S4B 118.8(10) . .
C43B C44B S4B 120.7(10) . .
C44B C45B C46B 121.1(12) . .
C44B C45B H45B 119.4 . .
C46B C45B H45B 119.4 . .
C45B C46B C41B 117.8(12) . .
C45B C46B C3B 120.3(11) . .
C41B C46B C3B 121.9(11) . .
O42B S4B O43B 113.7(6) . .
O44B S4B O45B 112.4(7) . .
O44B S4B O46B 112.3(7) . .
O45B S4B O46B 112.1(7) . .
O42B S4B O41B 112.4(6) . .
O43B S4B O41B 111.2(6) . .
O42B S4B C44B 106.9(6) . .
O44B S4B C44B 106.6(7) . .
O43B S4B C44B 106.4(6) . .
O45B S4B C44B 106.5(7) . .
O46B S4B C44B 106.3(7) . .
O41B S4B C44B 105.5(6) . .
C42B C4B C16B 109.4(11) . .
C42B C4B H4BA 109.8 . .
C16B C4B H4BA 109.8 . .
C42B C4B H4BB 109.8 . .
C16B C4B H4BB 109.8 . .
H4BA C4B H4BB 108.2 . .
C121 P1 C131 110.8(5) . .
C121 P1 C111 108.0(6) . .
C131 P1 C111 110.9(6) . .
C121 P1 C141 107.2(6) . .
C131 P1 C141 106.9(5) . .
C111 P1 C141 113.1(5) . .
C112 C111 C116 121.0(13) . .
C112 C111 P1 118.6(11) . .
C116 C111 P1 120.4(9) . .
C111 C112 C113 118.3(16) . .
C111 C112 H112 120.8 . .
C113 C112 H112 120.8 . .
C114 C113 C112 121.6(15) . .
C114 C113 H113 119.2 . .
C112 C113 H113 119.2 . .
C113 C114 C115 121.0(16) . .
C113 C114 H114 119.5 . .
C115 C114 H114 119.5 . .
C116 C115 C114 116.9(17) . .
C116 C115 H115 121.5 . .
C114 C115 H115 121.5 . .
C115 C116 C111 121.0(14) . .
C115 C116 H116 119.5 . .
C111 C116 H116 119.5 . .
C122 C121 C126 120.0(12) . .
C122 C121 P1 119.5(9) . .
C126 C121 P1 120.5(9) . .
C123 C122 C121 120.8(12) . .
C123 C122 H122 119.6 . .
C121 C122 H122 119.6 . .
C122 C123 C124 119.3(12) . .
C122 C123 H123 120.3 . .
C124 C123 H123 120.3 . .
C123 C124 C125 120.1(12) . .
C123 C124 H124 119.9 . .
C125 C124 H124 119.9 . .
C124 C125 C126 120.5(11) . .
C124 C125 H125 119.8 . .
C126 C125 H125 119.8 . .
C125 C126 C121 119.2(12) . .
C125 C126 H126 120.4 . .
C121 C126 H126 120.4 . .
C132 C131 C136 121.0(12) . .
C132 C131 P1 119.6(9) . .
C136 C131 P1 119.4(11) . .
C131 C132 C133 119.4(13) . .
C131 C132 H132 120.3 . .
C133 C132 H132 120.3 . .
C134 C133 C132 119.6(17) . .
C134 C133 H133 120.2 . .
C132 C133 H133 120.2 . .
C133 C134 C135 120.8(14) . .
C133 C134 H134 119.6 . .
C135 C134 H134 119.6 . .
C134 C135 C136 120.0(15) . .
C134 C135 H135 120.0 . .
C136 C135 H135 120.0 . .
C131 C136 C135 119.2(16) . .
C131 C136 H136 120.4 . .
C135 C136 H136 120.4 . .
C146 C141 C142 119.5(12) . .
C146 C141 P1 120.4(10) . .
C142 C141 P1 119.7(10) . .
C143 C142 C141 119.6(13) . .
C143 C142 H142 120.2 . .
C141 C142 H142 120.2 . .
C142 C143 C144 119.5(13) . .
C142 C143 H143 120.2 . .
C144 C143 H143 120.2 . .
C145 C144 C143 120.0(13) . .
C145 C144 H144 120.0 . .
C143 C144 H144 120.0 . .
C144 C145 C146 120.0(15) . .
C144 C145 H145 120.0 . .
C146 C145 H145 120.0 . .
C141 C146 C145 121.2(14) . .
C141 C146 H146 119.4 . .
C145 C146 H146 119.4 . .
C241 P2 C221 108.4(5) . .
C241 P2 C211 110.9(5) . .
C221 P2 C211 109.9(5) . .
C241 P2 C231 107.8(5) . .
C221 P2 C231 107.8(5) . .
C211 P2 C231 112.0(5) . .
C212 C211 C216 119.6(11) . .
C212 C211 P2 120.1(9) . .
C216 C211 P2 120.1(9) . .
C211 C212 C213 119.8(12) . .
C211 C212 H212 120.1 . .
C213 C212 H212 120.1 . .
C214 C213 C212 118.4(13) . .
C214 C213 H213 120.8 . .
C212 C213 H213 120.8 . .
C215 C214 C213 123.4(13) . .
C215 C214 H214 118.3 . .
C213 C214 H214 118.3 . .
C214 C215 C216 119.5(13) . .
C214 C215 H215 120.3 . .
C216 C215 H215 120.3 . .
C215 C216 C211 119.4(13) . .
C215 C216 H216 120.3 . .
C211 C216 H216 120.3 . .
C226 C221 C222 121.5(12) . .
C226 C221 P2 119.8(9) . .
C222 C221 P2 118.6(9) . .
C223 C222 C221 118.3(13) . .
C223 C222 H222 120.9 . .
C221 C222 H222 120.9 . .
C222 C223 C224 121.1(13) . .
C222 C223 H223 119.4 . .
C224 C223 H223 119.4 . .
C225 C224 C223 118.3(13) . .
C225 C224 H224 120.8 . .
C223 C224 H224 120.8 . .
C224 C225 C226 122.2(13) . .
C224 C225 H225 118.9 . .
C226 C225 H225 118.9 . .
C221 C226 C225 118.6(12) . .
C221 C226 H226 120.7 . .
C225 C226 H226 120.7 . .
C236 C231 C232 120.5(10) . .
C236 C231 P2 118.5(8) . .
C232 C231 P2 121.0(9) . .
C231 C232 C233 118.1(11) . .
C231 C232 H232 120.9 . .
C233 C232 H232 120.9 . .
C234 C233 C232 121.7(12) . .
C234 C233 H233 119.2 . .
C232 C233 H233 119.2 . .
C233 C234 C235 119.4(11) . .
C233 C234 H234 120.3 . .
C235 C234 H234 120.3 . .
C236 C235 C234 120.0(12) . .
C236 C235 H235 120.0 . .
C234 C235 H235 120.0 . .
C235 C236 C231 120.2(11) . .
C235 C236 H236 119.9 . .
C231 C236 H236 119.9 . .
C246 C241 C242 120.4(10) . .
C246 C241 P2 119.6(9) . .
C242 C241 P2 119.8(8) . .
C241 C242 C243 117.8(11) . .
C241 C242 H242 121.1 . .
C243 C242 H242 121.1 . .
C244 C243 C242 121.1(12) . .
C244 C243 H243 119.5 . .
C242 C243 H243 119.5 . .
C245 C244 C243 119.3(11) . .
C245 C244 H244 120.3 . .
C243 C244 H244 120.3 . .
C244 C245 C246 123.2(12) . .
C244 C245 H245 118.4 . .
C246 C245 H245 118.4 . .
C241 C246 C245 118.2(12) . .
C241 C246 H246 120.9 . .
C245 C246 H246 120.9 . .
N01A C01 H01A 109.5 . .
N01A C01 H01B 109.5 . .
H01A C01 H01B 109.5 . .
N01A C01 H01C 109.5 . .
H01A C01 H01C 109.5 . .
H01B C01 H01C 109.5 . .
C02A N01A C04A 107.5(11) . .
C02A N01A C01 128.5(13) . .
C04A N01A C01 123.8(14) . .
N01A C02A N02A 109.9(12) . .
N01A C02A H02A 125.0 . .
N02A C02A H02A 125.0 . .
C02A N02A C03A 108.6(12) . .
C02A N02A C05A 124.8(15) . .
C03A N02A C05A 126.4(15) . .
C04A C03A N02A 106.5(14) . .
C04A C03A H03A 126.7 . .
N02A C03A H03A 126.7 . .
C03A C04A N01A 107.5(13) . .
C03A C04A H04A 126.3 . .
N01A C04A H04A 126.3 . .
N02A C05A C06A 109.6(14) . .
N02A C05A H05A 109.7 . .
C06A C05A H05A 109.7 . .
N02A C05A H05B 109.7 . .
C06A C05A H05B 109.7 . .
H05A C05A H05B 108.2 . .
C07A C06A C08A 119.3(15) . .
C07A C06A C05A 119.8(16) . .
C08A C06A C05A 120.8(18) . .
C08A C07A C06A 121.2(14) 2_666 .
C08A C07A H07A 119.4 2_666 .
C06A C07A H07A 119.4 . .
C07A C08A C06A 119.5(16) 2_666 .
C07A C08A H08A 120.3 2_666 .
C06A C08A H08A 120.3 . .
N01B C01B H01D 109.5 . .
N01B C01B H01E 109.5 . .
H01D C01B H01E 109.5 . .
N01B C01B H01F 109.5 . .
H01D C01B H01F 109.5 . .
H01E C01B H01F 109.5 . .
C04B N01B C02B 108.0 . .
C04B N01B C01B 125.8(5) . .
C02B N01B C01B 126.2(5) . .
N02B C02B N01B 108.0 . .
N02B C02B H02B 126.0 . .
N01B C02B H02B 126.0 . .
C02B N02B C03B 108.0 . .
C02B N02B C05B 126.1(5) . .
C03B N02B C05B 125.9(5) . .
N02B C03B C04B 108.0 . .
N02B C03B H03B 126.0 . .
C04B C03B H03B 126.0 . .
N01B C04B C03B 108.0 . .
N01B C04B H04B 126.0 . .
C03B C04B H04B 126.0 . .
N02B C05B C06B 107.9(16) . .
N02B C05B H05C 110.1 . .
C06B C05B H05C 110.1 . .
N02B C05B H05D 110.1 . .
C06B C05B H05D 110.1 . .
H05C C05B H05D 108.4 . .
C07B C06B C08B 119.0(8) . .
C07B C06B C05B 120.8(8) . .
C08B C06B C05B 120.2(8) . .
C08B C07B C06B 119.7(8) 2_655 .
C08B C07B H07B 120.2 2_655 .
C06B C07B H07B 120.2 . .
C07B C08B C06B 119.4(8) 2_655 .
C07B C08B H08B 120.3 2_655 .
C06B C08B H08B 120.3 . .
O18W Na1 O28W 131.8(16) . .
O18W Na1 O19W 50.6(10) . 2_755
O28W Na1 O19W 84.9(18) . 2_755
O18W Na1 O19W 77.0(10) . .
O28W Na1 O19W 81.7(17) . .
O19W Na1 O19W 84.1(13) 2_755 .
O18W Na1 O29W 112.9(12) . .
O28W Na1 O29W 71.5(19) . .
O19W Na1 O29W 82.8(14) 2_755 .
O19W Na1 O29W 151.1(14) . .
O18W Na1 Na1 55.1(6) . 2_755
O28W Na1 Na1 80.9(15) . 2_755
O19W Na1 Na1 43.3(9) 2_755 2_755
O19W Na1 Na1 40.8(8) . 2_755
O29W Na1 Na1 121.4(11) . 2_755
Na1 O19W Na1 95.9(13) 2_755 .

loop_
_geom_bond_atom_site_label_1
_geom_bond_atom_site_label_2
_geom_bond_distance
_geom_bond_site_symmetry_2
Gd1 O03W 2.341(9) .
Gd1 O06W 2.365(9) .
Gd1 O05W 2.374(10) .
Gd1 O08W 2.387(14) .
Gd1 O02W 2.395(12) .
Gd1 O07W 2.406(11) .
Gd1 O01W 2.413(9) .
Gd1 O04W 2.430(13) .
Gd1 O09W 2.53(5) .
O1A C11A 1.373(13) .
C11A C16A 1.386(15) .
C11A C12A 1.389(15) .
C12A C13A 1.398(15) .
C12A C1A 1.513(14) .
C13A C14A 1.372(15) .
C13A H13A 0.9500 .
C14A C15A 1.412(16) .
C14A S1A 1.772(11) .
C15A C16A 1.390(15) .
C15A H15A 0.9500 .
C16A C4A 1.527(15) .
S1A O13A 1.442(9) .
S1A O11A 1.445(9) .
S1A O12A 1.468(8) .
C1A C26A 1.522(15) .
C1A H1AA 0.9900 .
C1A H1AB 0.9900 .
O2A C21A 1.351(13) .
C21A C26A 1.395(15) .
C21A C22A 1.430(16) .
C22A C23A 1.364(17) .
C22A C2A 1.511(16) .
C23A C24A 1.389(15) .
C23A H23A 0.9500 .
C24A C25A 1.387(14) .
C24A S2A 1.768(11) .
C25A C26A 1.380(15) .
C25A H25A 0.9500 .
S2A O24A 1.423(9) .
S2A O21A 1.424(8) .
S2A O22A 1.425(8) .
S2A O25A 1.447(9) .
S2A O26A 1.460(9) .
S2A O23A 1.490(8) .
C2A C36A 1.504(17) .
C2A H2AA 0.9900 .
C2A H2AB 0.9900 .
O3A C31A 1.375(14) .
C31A C32A 1.390(16) .
C31A C36A 1.413(16) .
C32A C33A 1.398(18) .
C32A C3A 1.526(16) .
C33A C34A 1.403(18) .
C33A H33A 0.9500 .
C34A C35A 1.363(17) .
C34A S3A 1.765(14) .
C35A C36A 1.403(18) .
C35A H35A 0.9500 .
S3A O31A 1.381(12) .
S3A O34A 1.383(13) .
S3A O35A 1.401(13) .
S3A O32A 1.406(13) .
S3A O33A 1.407(13) .
S3A O36A 1.412(13) .
C3A C46A 1.523(18) .
C3A H3AA 0.9900 .
C3A H3AB 0.9900 .
O4A C41A 1.380(13) .
C41A C46A 1.386(17) .
C41A C42A 1.400(18) .
C42A C43A 1.395(16) .
C42A C4A 1.493(17) .
C43A C44A 1.339(18) .
C43A H43A 0.9500 .
C44A C45A 1.375(18) .
C44A S4A 1.798(11) .
C45A C46A 1.396(16) .
C45A H45A 0.9500 .
S4A O42A 1.358(13) .
S4A O41A 1.404(10) .
S4A O43A 1.448(12) .
C4A H4AA 0.9900 .
C4A H4AB 0.9900 .
O1B C11B 1.369(16) .
C11B C12B 1.363(18) .
C11B C16B 1.418(18) .
C12B C13B 1.369(19) .
C12B C1B 1.526(18) .
C13B C14B 1.369(19) .
C13B H13B 0.9500 .
C14B C15B 1.39(2) .
C14B S1B 1.760(15) .
C15B C16B 1.35(2) .
C15B H15B 0.9500 .
C16B C4B 1.547(18) .
S1B O12B 1.405(13) .
S1B O14B 1.408(13) .
S1B O16B 1.417(13) .
S1B O13B 1.420(13) .
S1B O11B 1.432(13) .
S1B O15B 1.434(13) .
C1B C26B 1.500(19) .
C1B H1BA 0.9900 .
C1B H1BB 0.9900 .
O2B C21B 1.330(16) .
C21B C26B 1.409(16) .
C21B C22B 1.416(19) .
C22B C23B 1.367(19) .
C22B C2B 1.542(16) .
C23B C24B 1.371(17) .
C23B H23B 0.9500 .
C24B C25B 1.37(2) .
C24B S2B 1.777(16) .
C25B C26B 1.38(2) .
C25B H25B 0.9500 .
S2B O21B 1.415(12) .
S2B O23B 1.436(14) .
S2B O22B 1.467(13) .
C2B C36B 1.522(18) .
C2B H2BA 0.9900 .
C2B H2BB 0.9900 .
O3B C31B 1.331(15) .
C31B C36B 1.397(17) .
C31B C32B 1.417(17) .
C32B C33B 1.378(18) .
C32B C3B 1.503(17) .
C33B C34B 1.376(18) .
C33B H33B 0.9500 .
C34B C35B 1.384(19) .
C34B S3B 1.768(15) .
C35B C36B 1.373(19) .
C35B H35B 0.9500 .
S3B O31B 1.398(12) .
S3B O34B 1.400(13) .
S3B O35B 1.414(13) .
S3B O32B 1.414(12) .
S3B O36B 1.423(13) .
S3B O33B 1.423(12) .
C3B C46B 1.503(17) .
C3B H3BA 0.9900 .
C3B H3BB 0.9900 .
O4B C41B 1.339(15) .
C41B C46B 1.415(16) .
C41B C42B 1.417(17) .
C42B C43B 1.375(19) .
C42B C4B 1.503(18) .
C43B C44B 1.396(19) .
C43B H43B 0.9500 .
C44B C45B 1.382(18) .
C44B S4B 1.763(14) .
C45B C46B 1.394(18) .
C45B H45B 0.9500 .
S4B O42B 1.375(11) .
S4B O44B 1.384(12) .
S4B O43B 1.386(11) .
S4B O45B 1.386(12) .
S4B O46B 1.389(12) .
S4B O41B 1.397(11) .
C4B H4BA 0.9900 .
C4B H4BB 0.9900 .
P1 C121 1.784(12) .
P1 C131 1.800(11) .
P1 C111 1.817(12) .
P1 C141 1.824(12) .
C111 C112 1.363(18) .
C111 C116 1.37(2) .
C112 C113 1.39(2) .
C112 H112 0.9500 .
C113 C114 1.30(3) .
C113 H113 0.9500 .
C114 C115 1.44(2) .
C114 H114 0.9500 .
C115 C116 1.36(2) .
C115 H115 0.9500 .
C116 H116 0.9500 .
C121 C122 1.390(17) .
C121 C126 1.393(16) .
C122 C123 1.386(19) .
C122 H122 0.9500 .
C123 C124 1.391(17) .
C123 H123 0.9500 .
C124 C125 1.393(18) .
C124 H124 0.9500 .
C125 C126 1.393(18) .
C125 H125 0.9500 .
C126 H126 0.9500 .
C131 C132 1.369(19) .
C131 C136 1.370(18) .
C132 C133 1.411(19) .
C132 H132 0.9500 .
C133 C134 1.36(2) .
C133 H133 0.9500 .
C134 C135 1.37(2) .
C134 H134 0.9500 .
C135 C136 1.40(2) .
C135 H135 0.9500 .
C136 H136 0.9500 .
C141 C146 1.350(19) .
C141 C142 1.385(17) .
C142 C143 1.372(17) .
C142 H142 0.9500 .
C143 C144 1.39(2) .
C143 H143 0.9500 .
C144 C145 1.34(2) .
C144 H144 0.9500 .
C145 C146 1.37(2) .
C145 H145 0.9500 .
C146 H146 0.9500 .
P2 C241 1.794(10) .
P2 C221 1.795(12) .
P2 C211 1.801(11) .
P2 C231 1.807(10) .
C211 C212 1.378(17) .
C211 C216 1.405(17) .
C212 C213 1.381(17) .
C212 H212 0.9500 .
C213 C214 1.35(2) .
C213 H213 0.9500 .
C214 C215 1.35(2) .
C214 H214 0.9500 .
C215 C216 1.354(18) .
C215 H215 0.9500 .
C216 H216 0.9500 .
C221 C226 1.373(16) .
C221 C222 1.401(17) .
C222 C223 1.378(19) .
C222 H222 0.9500 .
C223 C224 1.40(2) .
C223 H223 0.9500 .
C224 C225 1.37(2) .
C224 H224 0.9500 .
C225 C226 1.378(17) .
C225 H225 0.9500 .
C226 H226 0.9500 .
C231 C236 1.379(16) .
C231 C232 1.384(15) .
C232 C233 1.388(17) .
C232 H232 0.9500 .
C233 C234 1.343(18) .
C233 H233 0.9500 .
C234 C235 1.404(18) .
C234 H234 0.9500 .
C235 C236 1.350(17) .
C235 H235 0.9500 .
C236 H236 0.9500 .
C241 C246 1.384(16) .
C241 C242 1.407(16) .
C242 C243 1.410(16) .
C242 H242 0.9500 .
C243 C244 1.370(19) .
C243 H243 0.9500 .
C244 C245 1.334(19) .
C244 H244 0.9500 .
C245 C246 1.389(17) .
C245 H245 0.9500 .
C246 H246 0.9500 .
C01 N01A 1.454(17) .
C01 H01A 0.9800 .
C01 H01B 0.9800 .
C01 H01C 0.9800 .
N01A C02A 1.278(16) .
N01A C04A 1.373(19) .
C02A N02A 1.294(18) .
C02A H02A 0.9500 .
N02A C03A 1.35(2) .
N02A C05A 1.48(2) .
C03A C04A 1.31(2) .
C03A H03A 0.9500 .
C04A H04A 0.9500 .
C05A C06A 1.49(2) .
C05A H05A 0.9900 .
C05A H05B 0.9900 .
C06A C07A 1.38(3) .
C06A C08A 1.39(2) .
C07A C08A 1.36(2) 2_666
C07A H07A 0.9500 .
C08A C07A 1.36(2) 2_666
C08A H08A 0.9500 .
C01B N01B 1.450(10) .
C01B H01D 0.9800 .
C01B H01E 0.9800 .
C01B H01F 0.9800 .
N01B C04B 1.320(2) .
N01B C02B 1.320(2) .
C02B N02B 1.320(2) .
C02B H02B 0.9500 .
N02B C03B 1.320(2) .
N02B C05B 1.503(10) .
C03B C04B 1.320(2) .
C03B H03B 0.9500 .
C04B H04B 0.9500 .
C05B C06B 1.53(3) .
C05B H05C 0.9900 .
C05B H05D 0.9900 .
C06B C07B 1.400(10) .
C06B C08B 1.405(10) .
C07B C08B 1.399(7) 2_655
C07B H07B 0.9500 .
C08B C07B 1.399(7) 2_655
C08B H08B 0.9500 .
Na1 O18W 2.32(2) .
Na1 O28W 2.34(6) .
Na1 O19W 2.42(4) 2_755
Na1 O19W 2.54(4) .
Na1 O29W 2.54(5) .
Na1 Na1 3.681(10) 2_755
O19W Na1 2.42(4) 2_755

loop_
_geom_torsion_atom_site_label_1
_geom_torsion_atom_site_label_2
_geom_torsion_atom_site_label_3
_geom_torsion_atom_site_label_4
_geom_torsion
_geom_torsion_site_symmetry_1
_geom_torsion_site_symmetry_4
O1A C11A C12A C13A -178.5(9) . .
C16A C11A C12A C13A -1.7(15) . .
O1A C11A C12A C1A -4.9(16) . .
C16A C11A C12A C1A 171.9(10) . .
C11A C12A C13A C14A 2.0(15) . .
C1A C12A C13A C14A -172.1(10) . .
C12A C13A C14A C15A -0.5(16) . .
C12A C13A C14A S1A 173.0(8) . .
C13A C14A C15A C16A -1.3(16) . .
S1A C14A C15A C16A -174.8(8) . .
O1A C11A C16A C15A 177.0(10) . .
C12A C11A C16A C15A -0.1(16) . .
O1A C11A C16A C4A -0.5(14) . .
C12A C11A C16A C4A -177.6(10) . .
C14A C15A C16A C11A 1.6(16) . .
C14A C15A C16A C4A 179.1(10) . .
C13A C14A S1A O13A 40.9(10) . .
C15A C14A S1A O13A -145.5(9) . .
C13A C14A S1A O11A 163.1(9) . .
C15A C14A S1A O11A -23.3(10) . .
C13A C14A S1A O12A -77.8(10) . .
C15A C14A S1A O12A 95.8(9) . .
C11A C12A C1A C26A -99.8(12) . .
C13A C12A C1A C26A 73.9(12) . .
O2A C21A C22A C23A -178.9(9) . .
C26A C21A C22A C23A 0.3(14) . .
O2A C21A C22A C2A -2.4(15) . .
C26A C21A C22A C2A 176.8(9) . .
C21A C22A C23A C24A 0.7(15) . .
C2A C22A C23A C24A -175.9(9) . .
C22A C23A C24A C25A -2.3(15) . .
C22A C23A C24A S2A 173.2(8) . .
C23A C24A C25A C26A 3.0(14) . .
S2A C24A C25A C26A -172.6(7) . .
C24A C25A C26A C21A -2.0(14) . .
C24A C25A C26A C1A 175.6(9) . .
O2A C21A C26A C25A 179.6(9) . .
C22A C21A C26A C25A 0.4(14) . .
O2A C21A C26A C1A 2.1(13) . .
C22A C21A C26A C1A -177.2(9) . .
C12A C1A C26A C25A -91.6(11) . .
C12A C1A C26A C21A 86.0(11) . .
C25A C24A S2A O24A 65.9(13) . .
C23A C24A S2A O24A -109.6(14) . .
C25A C24A S2A O21A -151.1(9) . .
C23A C24A S2A O21A 33.4(10) . .
C25A C24A S2A O22A -24.4(10) . .
C23A C24A S2A O22A 160.1(9) . .
C25A C24A S2A O25A -171.8(13) . .
C23A C24A S2A O25A 12.7(14) . .
C25A C24A S2A O26A -54.7(13) . .
C23A C24A S2A O26A 129.8(14) . .
C25A C24A S2A O23A 91.8(9) . .
C23A C24A S2A O23A -83.7(10) . .
C23A C22A C2A C36A 90.9(12) . .
C21A C22A C2A C36A -85.6(14) . .
O3A C31A C32A C33A 178.8(11) . .
C36A C31A C32A C33A -0.3(18) . .
O3A C31A C32A C3A -1.0(18) . .
C36A C31A C32A C3A 180.0(11) . .
C31A C32A C33A C34A -1.9(19) . .
C3A C32A C33A C34A 177.9(12) . .
C32A C33A C34A C35A 3(2) . .
C32A C33A C34A S3A -179.1(10) . .
C33A C34A C35A C36A -2.0(19) . .
S3A C34A C35A C36A -179.9(9) . .
C34A C35A C36A C31A -0.1(17) . .
C34A C35A C36A C2A 173.9(11) . .
O3A C31A C36A C35A -177.9(10) . .
C32A C31A C36A C35A 1.2(16) . .
O3A C31A C36A C2A 8.2(15) . .
C32A C31A C36A C2A -172.7(11) . .
C22A C2A C36A C35A -78.7(14) . .
C22A C2A C36A C31A 95.0(13) . .
C35A C34A S3A O31A 151.6(14) . .
C33A C34A S3A O31A -26.3(14) . .
C35A C34A S3A O34A -40.9(14) . .
C33A C34A S3A O34A 141.2(14) . .
C35A C34A S3A O35A 80.9(14) . .
C33A C34A S3A O35A -97.0(14) . .
C35A C34A S3A O32A -86.9(14) . .
C33A C34A S3A O32A 95.2(14) . .
C35A C34A S3A O33A 30.4(14) . .
C33A C34A S3A O33A -147.5(14) . .
C35A C34A S3A O36A -161.4(13) . .
C33A C34A S3A O36A 20.7(14) . .
C31A C32A C3A C46A -100.9(13) . .
C33A C32A C3A C46A 79.3(14) . .
O4A C41A C42A C43A 179.8(9) . .
C46A C41A C42A C43A 1.2(15) . .
O4A C41A C42A C4A -3.2(15) . .
C46A C41A C42A C4A 178.2(10) . .
C41A C42A C43A C44A -1.3(16) . .
C4A C42A C43A C44A -178.4(10) . .
C42A C43A C44A C45A 0.8(18) . .
C42A C43A C44A S4A 176.9(8) . .
C43A C44A C45A C46A 0.0(17) . .
S4A C44A C45A C46A -176.1(8) . .
O4A C41A C46A C45A -179.2(9) . .
C42A C41A C46A C45A -0.6(15) . .
O4A C41A C46A C3A 2.4(14) . .
C42A C41A C46A C3A -178.9(9) . .
C44A C45A C46A C41A -0.1(16) . .
C44A C45A C46A C3A 178.3(10) . .
C32A C3A C46A C41A 74.5(13) . .
C32A C3A C46A C45A -103.8(12) . .
C43A C44A S4A O42A 138.4(10) . .
C45A C44A S4A O42A -45.4(11) . .
C43A C44A S4A O41A 16.2(11) . .
C45A C44A S4A O41A -167.7(9) . .
C43A C44A S4A O43A -105.9(10) . .
C45A C44A S4A O43A 70.3(11) . .
C43A C42A C4A C16A 104.0(11) . .
C41A C42A C4A C16A -72.9(13) . .
C11A C16A C4A C42A 100.5(12) . .
C15A C16A C4A C42A -77.1(13) . .
O1B C11B C12B C13B 177.3(11) . .
C16B C11B C12B C13B -2.1(17) . .
O1B C11B C12B C1B -4.4(17) . .
C16B C11B C12B C1B 176.2(10) . .
C11B C12B C13B C14B 0.9(18) . .
C1B C12B C13B C14B -177.4(11) . .
C12B C13B C14B C15B -0.1(19) . .
C12B C13B C14B S1B 177.4(9) . .
C13B C14B C15B C16B 1(2) . .
S1B C14B C15B C16B -177.0(10) . .
C14B C15B C16B C11B -1.7(19) . .
C14B C15B C16B C4B 175.3(12) . .
C12B C11B C16B C15B 2.5(17) . .
O1B C11B C16B C15B -176.9(11) . .
C12B C11B C16B C4B -174.4(11) . .
O1B C11B C16B C4B 6.1(16) . .
C13B C14B S1B O12B -108.0(16) . .
C15B C14B S1B O12B 69.6(16) . .
C13B C14B S1B O14B 169.5(17) . .
C15B C14B S1B O14B -13.0(17) . .
C13B C14B S1B O16B 47.3(18) . .
C15B C14B S1B O16B -135.2(17) . .
C13B C14B S1B O13B 14.1(16) . .
C15B C14B S1B O13B -168.4(15) . .
C13B C14B S1B O11B 132.0(15) . .
C15B C14B S1B O11B -50.5(16) . .
C13B C14B S1B O15B -71.2(17) . .
C15B C14B S1B O15B 106.3(17) . .
C11B C12B C1B C26B -101.6(14) . .
C13B C12B C1B C26B 76.7(14) . .
O2B C21B C22B C23B 176.9(12) . .
C26B C21B C22B C23B -1.4(19) . .
O2B C21B C22B C2B -2.0(18) . .
C26B C21B C22B C2B 179.7(11) . .
C21B C22B C23B C24B 2(2) . .
C2B C22B C23B C24B -179.5(12) . .
C22B C23B C24B C25B 0(2) . .
C22B C23B C24B S2B 178.5(11) . .
C23B C24B C25B C26B -1(2) . .
S2B C24B C25B C26B 179.9(11) . .
C24B C25B C26B C21B 1(2) . .
C24B C25B C26B C1B 177.9(12) . .
O2B C21B C26B C25B -178.4(12) . .
C22B C21B C26B C25B -0.1(18) . .
O2B C21B C26B C1B 5.0(18) . .
C22B C21B C26B C1B -176.7(11) . .
C12B C1B C26B C25B -95.0(14) . .
C12B C1B C26B C21B 81.4(16) . .
C23B C24B S2B O21B -1.0(14) . .
C25B C24B S2B O21B 178.0(12) . .
C23B C24B S2B O23B -122.8(13) . .
C25B C24B S2B O23B 56.2(15) . .
C23B C24B S2B O22B 116.8(13) . .
C25B C24B S2B O22B -64.2(13) . .
C23B C22B C2B C36B 94.9(14) . .
C21B C22B C2B C36B -86.3(15) . .
O3B C31B C32B C33B -179.0(10) . .
C36B C31B C32B C33B 0.7(15) . .
O3B C31B C32B C3B 4.5(15) . .
C36B C31B C32B C3B -175.8(10) . .
C31B C32B C33B C34B -2.0(17) . .
C3B C32B C33B C34B 174.5(11) . .
C32B C33B C34B C35B 2.8(18) . .
C32B C33B C34B S3B -177.3(9) . .
C33B C34B C35B C36B -2.4(18) . .
S3B C34B C35B C36B 177.7(9) . .
C34B C35B C36B C31B 1.2(17) . .
C34B C35B C36B C2B 179.2(10) . .
O3B C31B C36B C35B 179.4(10) . .
C32B C31B C36B C35B -0.3(16) . .
O3B C31B C36B C2B 1.3(15) . .
C32B C31B C36B C2B -178.4(9) . .
C22B C2B C36B C35B -86.8(13) . .
C22B C2B C36B C31B 91.2(14) . .
C33B C34B S3B O31B -163.9(12) . .
C35B C34B S3B O31B 16.0(12) . .
C33B C34B S3B O34B 4.6(17) . .
C35B C34B S3B O34B -175.5(17) . .
C33B C34B S3B O35B 126.3(17) . .
C35B C34B S3B O35B -53.8(17) . .
C33B C34B S3B O32B -42.3(13) . .
C35B C34B S3B O32B 137.6(12) . .
C33B C34B S3B O36B -115.5(17) . .
C35B C34B S3B O36B 64.4(17) . .
C33B C34B S3B O33B 75.7(12) . .
C35B C34B S3B O33B -104.4(12) . .
C33B C32B C3B C46B 92.9(13) . .
C31B C32B C3B C46B -90.7(13) . .
O4B C41B C42B C43B 176.0(11) . .
C46B C41B C42B C43B -2.8(18) . .
O4B C41B C42B C4B -3.0(17) . .
C46B C41B C42B C4B 178.1(11) . .
C41B C42B C43B C44B 1.9(19) . .
C4B C42B C43B C44B -179.0(12) . .
C42B C43B C44B C45B 1.5(19) . .
C42B C43B C44B S4B -177.2(10) . .
C43B C44B C45B C46B -4.1(18) . .
S4B C44B C45B C46B 174.6(9) . .
C44B C45B C46B C41B 3.1(16) . .
C44B C45B C46B C3B -177.3(11) . .
O4B C41B C46B C45B -178.5(10) . .
C42B C41B C46B C45B 0.3(16) . .
O4B C41B C46B C3B 1.9(17) . .
C42B C41B C46B C3B -179.3(11) . .
C32B C3B C46B C45B -103.0(13) . .
C32B C3B C46B C41B 76.6(14) . .
C45B C44B S4B O42B 153.3(12) . .
C43B C44B S4B O42B -28.0(13) . .
C45B C44B S4B O44B -7.0(18) . .
C43B C44B S4B O44B 171.7(18) . .
C45B C44B S4B O43B -84.8(12) . .
C43B C44B S4B O43B 93.9(13) . .
C45B C44B S4B O45B 113.2(18) . .
C43B C44B S4B O45B -68.0(18) . .
C45B C44B S4B O46B -127.1(18) . .
C43B C44B S4B O46B 51.7(18) . .
C45B C44B S4B O41B 33.5(12) . .
C43B C44B S4B O41B -147.8(12) . .
C43B C42B C4B C16B 101.9(14) . .
C41B C42B C4B C16B -79.1(16) . .
C15B C16B C4B C42B -74.8(16) . .
C11B C16B C4B C42B 102.1(15) . .
C121 P1 C111 C112 1.8(12) . .
C131 P1 C111 C112 123.3(10) . .
C141 P1 C111 C112 -116.6(10) . .
C121 P1 C111 C116 -177.7(12) . .
C131 P1 C111 C116 -56.2(13) . .
C141 P1 C111 C116 63.8(13) . .
C116 C111 C112 C113 0(2) . .
P1 C111 C112 C113 -179.9(11) . .
C111 C112 C113 C114 -3(2) . .
C112 C113 C114 C115 5(3) . .
C113 C114 C115 C116 -4(3) . .
C114 C115 C116 C111 0(3) . .
C112 C111 C116 C115 1(2) . .
P1 C111 C116 C115 -179.0(13) . .
C131 P1 C121 C122 166.5(11) . .
C111 P1 C121 C122 -71.9(12) . .
C141 P1 C121 C122 50.2(12) . .
C131 P1 C121 C126 -13.4(13) . .
C111 P1 C121 C126 108.2(11) . .
C141 P1 C121 C126 -129.7(11) . .
C126 C121 C122 C123 -3(2) . .
P1 C121 C122 C123 177.5(11) . .
C121 C122 C123 C124 3(2) . .
C122 C123 C124 C125 -2(2) . .
C123 C124 C125 C126 0(2) . .
C124 C125 C126 C121 0(2) . .
C122 C121 C126 C125 1(2) . .
P1 C121 C126 C125 -179.4(10) . .
C121 P1 C131 C132 93.8(11) . .
C111 P1 C131 C132 -26.0(12) . .
C141 P1 C131 C132 -149.7(10) . .
C121 P1 C131 C136 -86.7(11) . .
C111 P1 C131 C136 153.5(10) . .
C141 P1 C131 C136 29.8(11) . .
C136 C131 C132 C133 0.6(19) . .
P1 C131 C132 C133 -179.9(10) . .
C131 C132 C133 C134 -1(2) . .
C132 C133 C134 C135 0(2) . .
C133 C134 C135 C136 -1(2) . .
C132 C131 C136 C135 -0.6(19) . .
P1 C131 C136 C135 179.9(10) . .
C134 C135 C136 C131 1(2) . .
C121 P1 C141 C146 26.0(12) . .
C131 P1 C141 C146 -92.8(12) . .
C111 P1 C141 C146 144.9(11) . .
C121 P1 C141 C142 -160.4(9) . .
C131 P1 C141 C142 80.7(10) . .
C111 P1 C141 C142 -41.5(11) . .
C146 C141 C142 C143 -1.5(17) . .
P1 C141 C142 C143 -175.1(8) . .
C141 C142 C143 C144 0.1(16) . .
C142 C143 C144 C145 0.1(19) . .
C143 C144 C145 C146 1(2) . .
C142 C141 C146 C145 3(2) . .
P1 C141 C146 C145 176.3(13) . .
C144 C145 C146 C141 -2(3) . .
C241 P2 C211 C212 -104.6(9) . .
C221 P2 C211 C212 15.2(10) . .
C231 P2 C211 C212 135.0(9) . .
C241 P2 C211 C216 70.6(10) . .
C221 P2 C211 C216 -169.6(9) . .
C231 P2 C211 C216 -49.8(10) . .
C216 C211 C212 C213 1.3(16) . .
P2 C211 C212 C213 176.5(9) . .
C211 C212 C213 C214 -0.7(17) . .
C212 C213 C214 C215 0(2) . .
C213 C214 C215 C216 -1(2) . .
C214 C215 C216 C211 1(2) . .
C212 C211 C216 C215 -1.5(17) . .
P2 C211 C216 C215 -176.7(10) . .
C241 P2 C221 C226 -136.2(9) . .
C211 P2 C221 C226 102.5(9) . .
C231 P2 C221 C226 -19.8(10) . .
C241 P2 C221 C222 48.0(10) . .
C211 P2 C221 C222 -73.3(10) . .
C231 P2 C221 C222 164.5(9) . .
C226 C221 C222 C223 1.7(17) . .
P2 C221 C222 C223 177.4(9) . .
C221 C222 C223 C224 -2.1(19) . .
C222 C223 C224 C225 3(2) . .
C223 C224 C225 C226 -2.6(18) . .
C222 C221 C226 C225 -1.7(16) . .
P2 C221 C226 C225 -177.4(8) . .
C224 C225 C226 C221 2.2(17) . .
C241 P2 C231 C236 41.3(10) . .
C221 P2 C231 C236 -75.5(10) . .
C211 P2 C231 C236 163.5(9) . .
C241 P2 C231 C232 -139.3(10) . .
C221 P2 C231 C232 103.9(10) . .
C211 P2 C231 C232 -17.1(11) . .
C236 C231 C232 C233 -0.1(17) . .
P2 C231 C232 C233 -179.5(9) . .
C231 C232 C233 C234 -1(2) . .
C232 C233 C234 C235 2(2) . .
C233 C234 C235 C236 -3(2) . .
C234 C235 C236 C231 2.3(18) . .
C232 C231 C236 C235 -0.8(17) . .
P2 C231 C236 C235 178.6(9) . .
C221 P2 C241 C246 34.7(10) . .
C211 P2 C241 C246 155.4(9) . .
C231 P2 C241 C246 -81.7(10) . .
C221 P2 C241 C242 -150.7(8) . .
C211 P2 C241 C242 -30.0(10) . .
C231 P2 C241 C242 92.9(9) . .
C246 C241 C242 C243 0.8(15) . .
P2 C241 C242 C243 -173.8(8) . .
C241 C242 C243 C244 0.2(16) . .
C242 C243 C244 C245 -1.1(17) . .
C243 C244 C245 C246 1.1(19) . .
C242 C241 C246 C245 -0.8(17) . .
P2 C241 C246 C245 173.8(9) . .
C244 C245 C246 C241 -0.1(19) . .
C04A N01A C02A N02A 1.5(17) . .
C01 N01A C02A N02A 176.0(14) . .
N01A C02A N02A C03A -1.5(19) . .
N01A C02A N02A C05A -176.0(16) . .
C02A N02A C03A C04A 1(2) . .
C05A N02A C03A C04A 175.2(18) . .
N02A C03A C04A N01A 0(2) . .
C02A N01A C04A C03A -1(2) . .
C01 N01A C04A C03A -175.8(15) . .
C02A N02A C05A C06A 129(2) . .
C03A N02A C05A C06A -44(3) . .
N02A C05A C06A C07A -57(3) . .
N02A C05A C06A C08A 125(2) . .
C08A C06A C07A C08A 1(3) . 2_666
C05A C06A C07A C08A -177(2) . 2_666
C07A C06A C08A C07A -1(3) . 2_666
C05A C06A C08A C07A 177(2) . 2_666
C04B N01B C02B N02B 0.0 . .
C01B N01B C02B N02B -179.99(14) . .
N01B C02B N02B C03B 0.0 . .
N01B C02B N02B C05B -180.0(4) . .
C02B N02B C03B C04B 0.0 . .
C05B N02B C03B C04B 180.0(4) . .
C02B N01B C04B C03B 0.0 . .
C01B N01B C04B C03B 180.00(14) . .
N02B C03B C04B N01B 0.0 . .
C02B N02B C05B C06B -123(2) . .
C03B N02B C05B C06B 57(2) . .
N02B C05B C06B C07B 28(2) . .
N02B C05B C06B C08B -152(2) . .
C08B C06B C07B C08B 16(5) . 2_655
C05B C06B C07B C08B -164(5) . 2_655
C07B C06B C08B C07B -16(5) . 2_655
C05B C06B C08B C07B 164(5) . 2_655
O18W Na1 O19W Na1 50.8(10) . 2_755
O28W Na1 O19W Na1 -85.7(18) . 2_755
O19W Na1 O19W Na1 0.000(2) 2_755 2_755
O29W Na1 O19W Na1 -63(3) . 2_755
